data_7219445
loop_
_publ_author_name
'Tian, Li'
'Zhou, Shang Yong'
'Li, Xin'
'Li, Ting'
'Liu, Zhong Yi'
'Wang, Xiuguang'

_publ_section_title
;
 A series of heterospin complexes based on lanthanides and pyridine
 biradicals: synthesis, structure and magnetic properties
;
_journal_name_full 'RSC Adv.'
_journal_paper_doi 10.1039/C4RA15074K
_journal_year 2015
_chemical_formula_sum 'C72 H69 Cl F36 Gd2 N10 O20'
_chemical_formula_weight 2428.32
_chemical_name_systematic
; 
 ? 
;
_space_group_IT_number 2
_symmetry_cell_setting triclinic
_symmetry_space_group_name_Hall '-P 1'
_symmetry_space_group_name_H-M 'P -1'
_atom_sites_solution_hydrogens geom
_atom_sites_solution_primary direct
_atom_sites_solution_secondary difmap
_audit_block_doi 10.5517/cc13r2b8
_audit_creation_method SHELXL-97
_audit_update_record
;
2014-11-19 deposited with the CCDC.
2015-01-30 downloaded from the CCDC.
;
_cell_angle_alpha 91.003(4)
_cell_angle_beta 101.201(3)
_cell_angle_gamma 104.313(3)
_cell_formula_units_Z 2
_cell_length_a 12.2289(18)
_cell_length_b 13.0026(19)
_cell_length_c 31.399(5)
_cell_measurement_reflns_used 9841
_cell_measurement_temperature 150(2)
_cell_measurement_theta_max 26.85
_cell_measurement_theta_min 2.24
_cell_volume 4734.3(12)
_computing_cell_refinement 'Bruker SMART'
_computing_data_collection 'Bruker SMART'
_computing_data_reduction 'Bruker SAINT'
_computing_molecular_graphics 'Bruker SHELXTL'
_computing_publication_material 'Bruker SHELXTL'
_computing_structure_refinement 'SHELXL-97 (Sheldrick, 1997)'
_computing_structure_solution 'SHELXS-97 (Sheldrick, 1990)'
_diffrn_ambient_temperature 150(2)
_diffrn_measured_fraction_theta_full 0.980
_diffrn_measured_fraction_theta_max 0.980
_diffrn_measurement_device_type 'CCD area detector'
_diffrn_measurement_method 'phi and omega scans'
_diffrn_radiation_monochromator graphite
_diffrn_radiation_source 'fine-focus sealed tube'
_diffrn_radiation_type MoK\a
_diffrn_radiation_wavelength 0.71073
_diffrn_reflns_av_R_equivalents 0.0379
_diffrn_reflns_av_sigmaI/netI 0.0705
_diffrn_reflns_limit_h_max 13
_diffrn_reflns_limit_h_min -14
_diffrn_reflns_limit_k_max 13
_diffrn_reflns_limit_k_min -15
_diffrn_reflns_limit_l_max 36
_diffrn_reflns_limit_l_min -37
_diffrn_reflns_number 25920
_diffrn_reflns_theta_full 25.01
_diffrn_reflns_theta_max 25.01
_diffrn_reflns_theta_min 1.62
_exptl_absorpt_coefficient_mu 1.557
_exptl_absorpt_correction_T_max 0.8000
_exptl_absorpt_correction_T_min 0.7669
_exptl_absorpt_correction_type multi-scan
_exptl_absorpt_process_details SADABS
_exptl_crystal_colour BLUE
_exptl_crystal_density_diffrn 1.703
_exptl_crystal_density_method 'not measured'
_exptl_crystal_description BLOCK
_exptl_crystal_F_000 2400
_exptl_crystal_size_max 0.18
_exptl_crystal_size_mid 0.17
_exptl_crystal_size_min 0.15
_refine_diff_density_max 1.602
_refine_diff_density_min -3.751
_refine_diff_density_rms 0.171
_refine_ls_extinction_method none
_refine_ls_goodness_of_fit_ref 1.238
_refine_ls_hydrogen_treatment constr
_refine_ls_matrix_type full
_refine_ls_number_parameters 1435
_refine_ls_number_reflns 16392
_refine_ls_number_restraints 245
_refine_ls_restrained_S_all 1.234
_refine_ls_R_factor_all 0.1039
_refine_ls_R_factor_gt 0.0924
_refine_ls_shift/su_max 0.004
_refine_ls_shift/su_mean 0.000
_refine_ls_structure_factor_coef Fsqd
_refine_ls_weighting_details 'calc w=1/[\s^2^(Fo^2^)+(0.0001P)^2^+92.9753P] where P=(Fo^2^+2Fc^2^)/3'
_refine_ls_weighting_scheme calc
_refine_ls_wR_factor_gt 0.1943
_refine_ls_wR_factor_ref 0.1991
_reflns_number_gt 14215
_reflns_number_total 16392
_reflns_threshold_expression >2sigma(I)
_cod_data_source_file c4ra15074k2.cif
_cod_data_source_block n140924a
_cod_depositor_comments
;
The following automatic conversions were performed:

'_symmetry_cell_setting' value 'Triclinic' changed to 'triclinic'
according to
/usr/data/users/saulius/crontab/automatic-downloads/rss-feeds/RSC/lib/dictionaries/cif_core.dic
dictionary named 'cif_core.dic' version 2.4.2 from 2011-04-26.

'_exptl_absorpt_correction_type' value 'MULTI-SCAN' changed to
'multi-scan' according to
/usr/data/users/saulius/crontab/automatic-downloads/rss-feeds/RSC/lib/dictionaries/cif_core.dic
dictionary named 'cif_core.dic' version 2.4.2 from 2011-04-26.

Automatic conversion script
Id: cif_fix_values 3008 2015-01-20 13:52:24Z robertas 
;
_cod_original_cell_volume 4734.3(13)
_cod_original_sg_symbol_H-M P-1
_cod_database_code 7219445

loop_
_symmetry_equiv_pos_as_xyz
'x, y, z'
'-x, -y, -z'

loop_
_atom_site_label
_atom_site_type_symbol
_atom_site_fract_x
_atom_site_fract_y
_atom_site_fract_z
_atom_site_U_iso_or_equiv
_atom_site_adp_type
_atom_site_occupancy
_atom_site_symmetry_multiplicity
_atom_site_calc_flag
_atom_site_refinement_flags
_atom_site_disorder_assembly
_atom_site_disorder_group
Gd1 Gd 0.16231(4) 0.28274(4) 0.397301(17) 0.02186(15) Uani 1 1 d D . .
Gd2 Gd 0.70994(5) 0.79407(4) 0.159315(18) 0.02350(15) Uani 1 1 d . . .
Cl1 Cl 0.3813(9) 0.2017(12) 0.1324(5) 0.157(8) Uani 0.50 1 d P . .
Cl2 Cl 0.2819(12) 0.0427(12) 0.0711(4) 0.122(5) Uani 0.50 1 d P . .
F1 F 0.1280(8) 0.5901(7) 0.3172(3) 0.061(3) Uani 1 1 d . . .
F2 F 0.1416(8) 0.4998(7) 0.2615(2) 0.055(2) Uani 1 1 d . . .
F3 F 0.2827(7) 0.6289(6) 0.2921(3) 0.058(2) Uani 1 1 d . . .
F4 F 0.5833(6) 0.4013(7) 0.4084(3) 0.057(2) Uani 1 1 d . . .
F5 F 0.5935(6) 0.4960(6) 0.3540(3) 0.056(2) Uani 1 1 d . . .
F6 F 0.5485(6) 0.3265(7) 0.3452(3) 0.062(3) Uani 1 1 d . . .
F19 F 0.9483(8) 0.5461(7) 0.2037(3) 0.071(3) Uani 1 1 d . . .
F20 F 1.1017(9) 0.6182(9) 0.1802(3) 0.079(3) Uani 1 1 d . . .
F21 F 1.0649(7) 0.6873(6) 0.2356(3) 0.051(2) Uani 1 1 d . . .
F22 F 0.8788(10) 0.7891(11) 0.0265(3) 0.094(4) Uani 1 1 d . . .
F23 F 1.0565(10) 0.8025(9) 0.0580(4) 0.090(4) Uani 1 1 d . . .
F24 F 0.9822(9) 0.9337(8) 0.0581(3) 0.073(3) Uani 1 1 d . . .
F25 F 0.6476(10) 0.4177(8) 0.1130(4) 0.082(3) Uani 1 1 d . . .
F26 F 0.5396(10) 0.4051(8) 0.0510(4) 0.089(3) Uani 1 1 d . . .
F27 F 0.7203(9) 0.4816(7) 0.0595(4) 0.078(3) Uani 1 1 d . . .
F28 F 0.3162(8) 0.6524(8) 0.0186(3) 0.073(3) Uani 1 1 d . . .
F29 F 0.4246(9) 0.8105(9) 0.0199(4) 0.097(4) Uani 1 1 d . . .
F30 F 0.3301(9) 0.7704(9) 0.0689(3) 0.082(3) Uani 1 1 d . . .
F31 F 0.3711(11) 0.4856(8) 0.2265(5) 0.112(5) Uani 1 1 d . . .
F32 F 0.4750(10) 0.4394(7) 0.1877(4) 0.089(4) Uani 1 1 d . . .
F33 F 0.5455(12) 0.4985(9) 0.2522(4) 0.119(5) Uani 1 1 d . . .
F34 F 0.3346(9) 0.8397(9) 0.2346(4) 0.091(4) Uani 1 1 d . . .
F35 F 0.2977(9) 0.8441(10) 0.1663(4) 0.096(4) Uani 1 1 d . . .
F36 F 0.4323(7) 0.9651(7) 0.2057(4) 0.072(3) Uani 1 1 d . . .
O1 O -0.0084(7) 0.2032(7) 0.3462(2) 0.0332(19) Uani 1 1 d . A .
O2 O -0.0820(8) 0.2401(8) 0.1978(3) 0.045(2) Uani 1 1 d . A .
O3 O 0.2142(6) 0.1199(6) 0.3903(2) 0.0220(16) Uani 1 1 d . B .
O4 O 0.4665(7) 0.0692(7) 0.3044(3) 0.042(2) Uani 1 1 d . B .
O5 O 0.7236(6) 0.9726(6) 0.1448(3) 0.0297(18) Uani 1 1 d . . .
O6 O 1.0477(8) 1.1955(8) 0.1104(3) 0.055(3) Uani 1 1 d . . .
O7 O 0.7584(6) 0.8405(6) 0.2348(2) 0.0276(17) Uani 1 1 d . . .
O8 O 1.1276(7) 0.9066(7) 0.3209(3) 0.0328(19) Uani 1 1 d . . .
O9 O 0.1634(6) 0.3991(6) 0.3403(2) 0.0249(16) Uani 1 1 d . B .
O10 O 0.3509(6) 0.3238(6) 0.3806(2) 0.0241(16) Uani 1 1 d . B .
O15 O 0.8722(6) 0.7282(6) 0.1861(2) 0.0277(17) Uani 1 1 d . . .
O16 O 0.8397(6) 0.8370(6) 0.1100(2) 0.0276(17) Uani 1 1 d . . .
O17 O 0.6876(7) 0.6347(7) 0.1154(3) 0.035(2) Uani 1 1 d . . .
O18 O 0.5560(7) 0.7772(7) 0.0987(3) 0.037(2) Uani 1 1 d . . .
O19 O 0.6032(6) 0.6449(6) 0.1888(2) 0.0252(16) Uani 1 1 d . . .
O20 O 0.5550(7) 0.8442(6) 0.1829(3) 0.0337(19) Uani 1 1 d . . .
N1 N -0.0571(7) 0.2141(8) 0.3062(3) 0.030(2) Uani 1 1 d D . .
N2 N -0.0925(7) 0.2336(8) 0.2366(3) 0.029(2) Uani 1 1 d D . .
N3 N 0.1637(7) 0.1699(6) 0.3030(3) 0.0199(19) Uani 1 1 d . A .
N4 N 0.2952(7) 0.0922(7) 0.3761(3) 0.025(2) Uani 1 1 d . . .
N5 N 0.4161(8) 0.0667(8) 0.3359(3) 0.028(2) Uani 1 1 d . . .
N6 N 0.7896(8) 1.0405(7) 0.1260(3) 0.029(2) Uani 1 1 d . . .
N7 N 0.9448(9) 1.1456(8) 0.1091(3) 0.036(2) Uani 1 1 d . . .
N8 N 0.9357(8) 0.9783(7) 0.2016(3) 0.025(2) Uani 1 1 d . . .
N9 N 0.8460(8) 0.8448(7) 0.2668(3) 0.024(2) Uani 1 1 d . . .
N10 N 1.0172(8) 0.8743(8) 0.3074(3) 0.028(2) Uani 1 1 d . . .
C1 C -0.0094(9) 0.2218(8) 0.2717(3) 0.022(2) Uani 1 1 d . A .
C2 C -0.1661(11) 0.2537(13) 0.2985(5) 0.031(5) Uani 0.591(10) 1 d PD A 1
C3 C -0.1359(17) 0.3750(12) 0.3062(7) 0.037(4) Uani 0.591(10) 1 d PD A 1
H3A H -0.0871 0.3960 0.3344 0.056 Uiso 0.591(10) 1 calc PR A 1
H3B H -0.2054 0.3978 0.3046 0.056 Uiso 0.591(10) 1 calc PR A 1
H3C H -0.0963 0.4071 0.2843 0.056 Uiso 0.591(10) 1 calc PR A 1
C4 C -0.244(4) 0.1979(17) 0.3283(12) 0.037(6) Uani 0.591(10) 1 d PD A 1
H4A H -0.2571 0.1223 0.3239 0.056 Uiso 0.591(10) 1 calc PR A 1
H4B H -0.3168 0.2164 0.3216 0.056 Uiso 0.591(10) 1 calc PR A 1
H4C H -0.2081 0.2201 0.3581 0.056 Uiso 0.591(10) 1 calc PR A 1
C5 C -0.2085(10) 0.2190(12) 0.2499(5) 0.031(5) Uani 0.591(10) 1 d PD A 1
C6 C -0.2723(17) 0.1007(11) 0.2412(7) 0.040(4) Uani 0.591(10) 1 d PD A 1
H6A H -0.2867 0.0813 0.2106 0.059 Uiso 0.591(10) 1 calc PR A 1
H6B H -0.3443 0.0884 0.2507 0.059 Uiso 0.591(10) 1 calc PR A 1
H6C H -0.2259 0.0585 0.2569 0.059 Uiso 0.591(10) 1 calc PR A 1
C7 C -0.2764(19) 0.2898(14) 0.2238(7) 0.043(6) Uani 0.591(10) 1 d PD A 1
H7A H -0.2241 0.3548 0.2189 0.065 Uiso 0.591(10) 1 calc PR A 1
H7B H -0.3304 0.3058 0.2397 0.065 Uiso 0.591(10) 1 calc PR A 1
H7C H -0.3174 0.2533 0.1963 0.065 Uiso 0.591(10) 1 calc PR A 1
C2' C -0.1880(10) 0.1911(17) 0.2930(7) 0.031(5) Uani 0.409(10) 1 d PD A 2
C3' C -0.246(2) 0.0721(17) 0.2834(10) 0.037(4) Uani 0.409(10) 1 d PD A 2
H3'1 H -0.2145 0.0441 0.2613 0.056 Uiso 0.409(10) 1 calc PR A 2
H3'2 H -0.3274 0.0620 0.2733 0.056 Uiso 0.409(10) 1 calc PR A 2
H3'3 H -0.2322 0.0356 0.3094 0.056 Uiso 0.409(10) 1 calc PR A 2
C4' C -0.222(6) 0.238(3) 0.3320(19) 0.037(6) Uani 0.409(10) 1 d PD A 2
H4'1 H -0.2018 0.2004 0.3572 0.056 Uiso 0.409(10) 1 calc PR A 2
H4'2 H -0.3041 0.2300 0.3258 0.056 Uiso 0.409(10) 1 calc PR A 2
H4'3 H -0.1828 0.3117 0.3373 0.056 Uiso 0.409(10) 1 calc PR A 2
C5' C -0.1920(15) 0.2584(17) 0.2536(7) 0.031(5) Uani 0.409(10) 1 d PD A 2
C6' C -0.168(2) 0.3780(18) 0.2640(10) 0.040(4) Uani 0.409(10) 1 d PD A 2
H6'1 H -0.0925 0.4033 0.2824 0.059 Uiso 0.409(10) 1 calc PR A 2
H6'2 H -0.2246 0.3922 0.2788 0.059 Uiso 0.409(10) 1 calc PR A 2
H6'3 H -0.1700 0.4138 0.2375 0.059 Uiso 0.409(10) 1 calc PR A 2
C7' C -0.299(2) 0.216(2) 0.2175(10) 0.043(6) Uani 0.409(10) 1 d PD A 2
H7'1 H -0.3091 0.2709 0.1983 0.065 Uiso 0.409(10) 1 calc PR A 2
H7'2 H -0.3656 0.1934 0.2303 0.065 Uiso 0.409(10) 1 calc PR A 2
H7'3 H -0.2893 0.1564 0.2014 0.065 Uiso 0.409(10) 1 calc PR A 2
C8 C 0.1081(9) 0.2159(8) 0.2692(3) 0.022(2) Uani 1 1 d . . .
C9 C 0.2703(10) 0.1649(9) 0.3017(3) 0.025(2) Uani 1 1 d . . .
C10 C 0.3282(9) 0.2034(9) 0.2696(4) 0.028(3) Uani 1 1 d . A .
H10 H 0.4023 0.1968 0.2699 0.034 Uiso 1 1 calc R . .
C11 C 0.2703(10) 0.2537(10) 0.2359(4) 0.031(3) Uani 1 1 d . . .
H11 H 0.3075 0.2839 0.2143 0.037 Uiso 1 1 calc R A .
C12 C 0.1587(10) 0.2574(9) 0.2355(4) 0.030(3) Uani 1 1 d . A .
H12 H 0.1182 0.2873 0.2130 0.036 Uiso 1 1 calc R . .
C13 C 0.3257(8) 0.1115(9) 0.3382(4) 0.025(2) Uani 1 1 d . A .
C14 C 0.3795(9) 0.0443(9) 0.4060(4) 0.028(3) Uani 1 1 d . B .
C15 C 0.3110(12) -0.0396(11) 0.4309(5) 0.048(4) Uani 1 1 d . . .
H15A H 0.2609 -0.0092 0.4442 0.073 Uiso 1 1 calc R B .
H15B H 0.3633 -0.0637 0.4530 0.073 Uiso 1 1 calc R . .
H15C H 0.2658 -0.0988 0.4112 0.073 Uiso 1 1 calc R . .
C16 C 0.4533(11) 0.1366(11) 0.4382(4) 0.038(3) Uani 1 1 d . . .
H16A H 0.4906 0.1930 0.4226 0.057 Uiso 1 1 calc R B .
H16B H 0.5105 0.1124 0.4580 0.057 Uiso 1 1 calc R . .
H16C H 0.4050 0.1623 0.4543 0.057 Uiso 1 1 calc R . .
C17 C 0.4426(9) 0.0033(9) 0.3746(4) 0.029(3) Uani 1 1 d . B .
C18 C 0.3923(12) -0.1124(10) 0.3575(5) 0.046(3) Uani 1 1 d . . .
H18A H 0.3141 -0.1219 0.3422 0.068 Uiso 1 1 calc R B .
H18B H 0.3940 -0.1572 0.3814 0.068 Uiso 1 1 calc R . .
H18C H 0.4372 -0.1310 0.3381 0.068 Uiso 1 1 calc R . .
C19 C 0.5733(10) 0.0234(11) 0.3900(4) 0.040(3) Uani 1 1 d . . .
H19A H 0.6051 -0.0034 0.3678 0.059 Uiso 1 1 calc R B .
H19B H 0.5895 -0.0122 0.4161 0.059 Uiso 1 1 calc R . .
H19C H 0.6073 0.0985 0.3957 0.059 Uiso 1 1 calc R . .
C20 C 0.9053(10) 1.0689(9) 0.1357(4) 0.029(3) Uani 1 1 d . . .
C21 C 0.7401(11) 1.0892(10) 0.0860(4) 0.032(3) Uani 1 1 d . . .
C22 C 0.6906(13) 0.9991(12) 0.0513(4) 0.050(4) Uani 1 1 d . . .
H22A H 0.7517 0.9720 0.0444 0.074 Uiso 1 1 calc R . .
H22B H 0.6517 1.0246 0.0257 0.074 Uiso 1 1 calc R . .
H22C H 0.6368 0.9435 0.0618 0.074 Uiso 1 1 calc R . .
C23 C 0.6436(13) 1.1351(13) 0.0966(5) 0.058(5) Uani 1 1 d . . .
H23A H 0.5822 1.0784 0.1022 0.087 Uiso 1 1 calc R . .
H23B H 0.6147 1.1717 0.0723 0.087 Uiso 1 1 calc R . .
H23C H 0.6734 1.1841 0.1218 0.087 Uiso 1 1 calc R . .
C24 C 0.8478(12) 1.1748(11) 0.0783(4) 0.039(3) Uani 1 1 d . . .
C25 C 0.8725(13) 1.1690(14) 0.0326(4) 0.055(4) Uani 1 1 d . . .
H25A H 0.9404 1.2235 0.0309 0.082 Uiso 1 1 calc R . .
H25B H 0.8081 1.1795 0.0117 0.082 Uiso 1 1 calc R . .
H25C H 0.8844 1.1005 0.0264 0.082 Uiso 1 1 calc R . .
C26 C 0.8528(14) 1.2879(12) 0.0925(5) 0.057(4) Uani 1 1 d . . .
H26A H 0.8419 1.2907 0.1220 0.085 Uiso 1 1 calc R . .
H26B H 0.7930 1.3113 0.0738 0.085 Uiso 1 1 calc R . .
H26C H 0.9265 1.3334 0.0909 0.085 Uiso 1 1 calc R . .
C27 C 0.9817(9) 1.0273(9) 0.1695(4) 0.028(3) Uani 1 1 d . . .
C28 C 1.0086(9) 0.9423(8) 0.2325(4) 0.023(2) Uani 1 1 d . . .
C29 C 1.1232(10) 0.9498(9) 0.2322(4) 0.031(3) Uani 1 1 d . . .
H29 H 1.1691 0.9230 0.2541 0.037 Uiso 1 1 calc R . .
C30 C 1.1675(10) 0.9990(10) 0.1979(4) 0.036(3) Uani 1 1 d . . .
H30 H 1.2445 1.0069 0.1967 0.043 Uiso 1 1 calc R . .
C31 C 1.0940(11) 1.0366(10) 0.1650(4) 0.036(3) Uani 1 1 d . . .
H31 H 1.1202 1.0667 0.1410 0.044 Uiso 1 1 calc R . .
C32 C 0.9575(9) 0.8897(8) 0.2678(3) 0.024(2) Uani 1 1 d . . .
C33 C 0.8260(10) 0.7803(9) 0.3054(4) 0.029(3) Uani 1 1 d . . .
C34 C 0.7164(11) 0.7908(12) 0.3186(4) 0.045(3) Uani 1 1 d . . .
H34A H 0.7195 0.8647 0.3232 0.068 Uiso 1 1 calc R . .
H34B H 0.7089 0.7562 0.3451 0.068 Uiso 1 1 calc R . .
H34C H 0.6513 0.7580 0.2960 0.068 Uiso 1 1 calc R . .
C35 C 0.8166(12) 0.6663(10) 0.2909(4) 0.039(3) Uani 1 1 d . . .
H35A H 0.7529 0.6430 0.2667 0.059 Uiso 1 1 calc R . .
H35B H 0.8043 0.6218 0.3145 0.059 Uiso 1 1 calc R . .
H35C H 0.8865 0.6619 0.2823 0.059 Uiso 1 1 calc R . .
C36 C 0.9391(10) 0.8346(10) 0.3385(4) 0.032(3) Uani 1 1 d . . .
C37 C 0.9901(12) 0.7596(12) 0.3686(4) 0.047(4) Uani 1 1 d . . .
H37A H 1.0026 0.7034 0.3514 0.070 Uiso 1 1 calc R . .
H37B H 0.9376 0.7299 0.3869 0.070 Uiso 1 1 calc R . .
H37C H 1.0622 0.7985 0.3863 0.070 Uiso 1 1 calc R . .
C38 C 0.9349(13) 0.9316(13) 0.3651(5) 0.057(4) Uani 1 1 d . . .
H38A H 1.0091 0.9615 0.3834 0.085 Uiso 1 1 calc R . .
H38B H 0.8783 0.9111 0.3828 0.085 Uiso 1 1 calc R . .
H38C H 0.9145 0.9835 0.3459 0.085 Uiso 1 1 calc R . .
C39 C 0.1996(10) 0.5480(10) 0.3003(4) 0.033(3) Uani 1 1 d . B .
C40 C 0.2430(10) 0.4685(9) 0.3295(4) 0.026(2) Uani 1 1 d . . .
C41 C 0.3594(10) 0.4783(9) 0.3396(4) 0.029(3) Uani 1 1 d . B .
H41 H 0.4091 0.5365 0.3308 0.035 Uiso 1 1 calc R . .
C42 C 0.4056(10) 0.4016(8) 0.3633(4) 0.025(2) Uani 1 1 d . . .
C43 C 0.5342(10) 0.4078(10) 0.3685(4) 0.035(3) Uani 1 1 d . B .
C54 C 1.0175(12) 0.6378(12) 0.1972(5) 0.043(3) Uani 1 1 d . . .
C55 C 0.9476(9) 0.7042(9) 0.1691(4) 0.028(3) Uani 1 1 d . . .
C56 C 0.9713(11) 0.7320(10) 0.1286(4) 0.036(3) Uani 1 1 d . . .
H56 H 1.0251 0.7040 0.1183 0.043 Uiso 1 1 calc R . .
C57 C 0.9196(11) 0.7983(10) 0.1030(4) 0.037(3) Uani 1 1 d . . .
C58 C 0.9620(13) 0.8328(14) 0.0618(5) 0.052(4) Uani 1 1 d . . .
C59 C 0.6294(14) 0.4704(11) 0.0765(5) 0.052(4) Uani 1 1 d . . .
C60 C 0.6087(12) 0.5755(10) 0.0880(4) 0.040(3) Uani 1 1 d . . .
C61 C 0.5119(14) 0.6045(11) 0.0659(5) 0.049(4) Uani 1 1 d . . .
H61 H 0.4579 0.5552 0.0456 0.059 Uiso 1 1 calc R . .
C62 C 0.4930(12) 0.7013(13) 0.0725(5) 0.049(4) Uani 1 1 d . . .
C63 C 0.3895(12) 0.7316(13) 0.0454(5) 0.054(4) Uani 1 1 d . . .
C64 C 0.4745(14) 0.5098(12) 0.2166(6) 0.054(4) Uani 1 1 d . . .
C65 C 0.5114(11) 0.6239(10) 0.2029(4) 0.037(3) Uani 1 1 d . . .
C66 C 0.4422(12) 0.6927(10) 0.2087(5) 0.047(4) Uani 1 1 d . . .
H66 H 0.3781 0.6680 0.2210 0.057 Uiso 1 1 calc R . .
C67 C 0.4680(10) 0.7984(11) 0.1963(4) 0.038(3) Uani 1 1 d . . .
C68 C 0.3852(11) 0.8615(12) 0.2022(6) 0.053(4) Uani 1 1 d . . .
F7 F 0.3066(12) 0.7098(9) 0.4792(6) 0.090(6) Uani 0.580(5) 1 d PD B 1
F8 F 0.4175(10) 0.6078(11) 0.4869(5) 0.069(4) Uani 0.580(5) 1 d PD B 1
F9 F 0.3802(14) 0.6755(12) 0.4271(5) 0.066(3) Uani 0.580(5) 1 d PD B 1
F10 F -0.0966(12) 0.5553(10) 0.4538(5) 0.077(4) Uani 0.580(5) 1 d PD B 1
F11 F -0.1680(10) 0.3890(9) 0.4405(5) 0.064(4) Uani 0.580(5) 1 d PD B 1
F12 F -0.1521(11) 0.4900(12) 0.3884(4) 0.069(4) Uani 0.580(5) 1 d PD B 1
F13 F 0.2640(13) 0.2814(13) 0.5804(3) 0.107(7) Uani 0.580(5) 1 d PD B 1
F14 F 0.3737(11) 0.2128(11) 0.5508(5) 0.083(6) Uani 0.580(5) 1 d PD B 1
F15 F 0.3766(9) 0.3755(9) 0.5443(4) 0.071(4) Uani 0.580(5) 1 d PD B 1
F16 F -0.1065(12) 0.0647(15) 0.5148(5) 0.095(6) Uani 0.580(5) 1 d PD B 1
F17 F -0.1769(9) 0.1688(12) 0.4750(7) 0.108(7) Uani 0.580(5) 1 d PD B 1
F18 F -0.1630(12) 0.0259(11) 0.4480(6) 0.062(4) Uani 0.580(5) 1 d PD B 1
O11 O 0.2589(11) 0.4569(9) 0.4313(4) 0.0273(17) Uani 0.580(5) 1 d PDU B 1
O12 O 0.0204(13) 0.3669(10) 0.4135(4) 0.043(6) Uani 0.580(5) 1 d PD B 1
O13 O 0.2524(5) 0.2697(10) 0.4697(3) 0.021(4) Uani 0.580(5) 1 d PDU B 1
O14 O 0.0219(11) 0.1723(11) 0.4310(4) 0.029(2) Uani 0.580(5) 1 d PD B 1
C44 C 0.3325(9) 0.6315(9) 0.4592(4) 0.046(4) Uani 0.580(5) 1 d PD B 1
C45 C 0.2293(8) 0.5358(7) 0.4429(3) 0.0273(18) Uani 0.580(5) 1 d PD B 1
C46 C 0.1181(8) 0.5428(11) 0.4421(3) 0.045(5) Uani 0.580(5) 1 d PD B 1
H46 H 0.1069 0.6068 0.4517 0.054 Uiso 0.580(5) 1 calc PR B 1
C47 C 0.0224(7) 0.4583(8) 0.4276(3) 0.034(4) Uani 0.580(5) 1 d PD B 1
C48 C -0.0988(9) 0.4729(10) 0.4278(4) 0.073(12) Uani 0.580(5) 1 d PD B 1
C49 C 0.3070(8) 0.2810(8) 0.5450(3) 0.033(7) Uani 0.580(5) 1 d PD B 1
C50 C 0.2131(7) 0.2460(6) 0.5029(3) 0.029(4) Uani 0.580(5) 1 d PD B 1
C51 C 0.1023(8) 0.1954(6) 0.5061(4) 0.036(4) Uani 0.580(5) 1 d PD B 1
H51 H 0.0861 0.1831 0.5336 0.043 Uiso 0.580(5) 1 calc PR B 1
C52 C 0.0138(7) 0.1618(6) 0.4698(3) 0.028(4) Uani 0.580(5) 1 d PD B 1
C53 C -0.1071(9) 0.1059(9) 0.4766(4) 0.043(3) Uani 0.580(5) 1 d PD B 1
F7' F 0.4280(12) 0.6687(14) 0.4997(6) 0.090(6) Uani 0.420(5) 1 d PD B 2
F8' F 0.2586(13) 0.6667(12) 0.4692(8) 0.069(4) Uani 0.420(5) 1 d PD B 2
F9' F 0.3823(19) 0.6634(16) 0.4315(6) 0.066(3) Uani 0.420(5) 1 d PD B 2
F10' F 0.3747(13) 0.3510(13) 0.5776(5) 0.077(4) Uani 0.420(5) 1 d PD B 2
F11' F 0.3595(15) 0.2041(12) 0.5424(7) 0.064(4) Uani 0.420(5) 1 d PD B 2
F12' F 0.2087(11) 0.2435(14) 0.5553(6) 0.069(4) Uani 0.420(5) 1 d PD B 2
F13' F -0.1560(15) 0.4775(18) 0.4610(6) 0.107(7) Uani 0.420(5) 1 d PD B 2
F14' F -0.0010(14) 0.5689(10) 0.4500(7) 0.083(6) Uani 0.420(5) 1 d PD B 2
F15' F -0.1350(17) 0.5046(16) 0.3980(6) 0.071(4) Uani 0.420(5) 1 d PD B 2
F16' F -0.2139(12) 0.114(2) 0.4817(7) 0.095(6) Uani 0.420(5) 1 d PD B 2
F17' F -0.0537(16) 0.0897(17) 0.5124(7) 0.108(7) Uani 0.420(5) 1 d PD B 2
F18' F -0.139(2) 0.0111(11) 0.4512(8) 0.062(4) Uani 0.420(5) 1 d PD B 2
O11' O 0.2742(3) 0.4602(13) 0.4263(5) 0.0273(17) Uani 0.420(5) 1 d PDU B 2
O12' O 0.2554(7) 0.2712(18) 0.4701(5) 0.043(6) Uani 0.420(5) 1 d PD B 2
O13' O 0.0425(5) 0.3913(15) 0.4137(5) 0.021(4) Uani 0.420(5) 1 d PDU B 2
O14' O 0.0262(11) 0.1696(17) 0.4354(5) 0.029(2) Uani 0.420(5) 1 d PD B 2
C44' C 0.3450(7) 0.6242(10) 0.4661(5) 0.046(4) Uani 0.420(5) 1 d PD B 2
C45' C 0.3117(5) 0.5022(9) 0.4641(4) 0.0273(18) Uani 0.420(5) 1 d PDU B 2
C46' C 0.3243(8) 0.4492(11) 0.5020(6) 0.045(5) Uani 0.420(5) 1 d PD B 2
H46' H 0.3533 0.4887 0.5285 0.054 Uiso 0.420(5) 1 calc PR B 2
C47' C 0.2951(7) 0.3392(11) 0.5014(5) 0.034(4) Uani 0.420(5) 1 d PD B 2
C48' C 0.3108(11) 0.2840(11) 0.5444(5) 0.073(12) Uani 0.420(5) 1 d PD B 2
C49' C -0.0812(11) 0.4812(10) 0.4357(5) 0.033(7) Uani 0.420(5) 1 d PD B 2
C50' C -0.0378(7) 0.3812(9) 0.4335(3) 0.029(4) Uani 0.420(5) 1 d PD B 2
C51' C -0.0859(12) 0.2909(9) 0.4522(4) 0.036(4) Uani 0.420(5) 1 d PD B 2
H51' H -0.1458 0.2925 0.4662 0.043 Uiso 0.420(5) 1 calc PR B 2
C52' C -0.0507(9) 0.1971(9) 0.4514(4) 0.028(4) Uani 0.420(5) 1 d PD B 2
C53' C -0.1143(13) 0.1028(11) 0.4741(5) 0.043(3) Uani 0.420(5) 1 d PD B 2
C70 C 1.205(4) 0.467(5) 1.0941(12) 0.116(6) Uani 0.50 1 d PDU C -1
H70A H 1.1814 0.4288 1.1180 0.174 Uiso 0.50 1 calc PR C -1
H70B H 1.2774 0.5182 1.1042 0.174 Uiso 0.50 1 calc PR C -1
H70C H 1.2121 0.4185 1.0722 0.174 Uiso 0.50 1 calc PR C -1
C71 C 1.113(4) 0.526(4) 1.0746(10) 0.116(6) Uani 0.50 1 d PDU C -1
H71A H 1.0529 0.5157 1.0913 0.139 Uiso 0.50 1 calc PR C -1
H71B H 1.1481 0.6016 1.0747 0.139 Uiso 0.50 1 calc PR C -1
C72 C 1.064(5) 0.478(5) 1.0278(10) 0.116(6) Uani 0.50 1 d PDU C -1
H72A H 1.1236 0.4907 1.0110 0.139 Uiso 0.50 1 calc PR C -1
H72B H 1.0322 0.4017 1.0278 0.139 Uiso 0.50 1 calc PR C -1
C73 C 0.969(4) 0.531(4) 1.0081(9) 0.116(6) Uani 0.50 1 d PDU C -1
H73A H 0.9966 0.6073 1.0128 0.139 Uiso 0.50 1 calc PR C -1
H73B H 0.9027 0.5075 1.0216 0.139 Uiso 0.50 1 calc PR C -1
C74 C 0.935(5) 0.498(5) 0.9591(10) 0.116(6) Uani 0.50 1 d PDU C -1
H74A H 1.0014 0.5174 0.9457 0.139 Uiso 0.50 1 calc PR C -1
H74B H 0.9024 0.4215 0.9542 0.139 Uiso 0.50 1 calc PR C -1
C75 C 0.845(4) 0.557(4) 0.9397(10) 0.116(6) Uani 0.50 1 d PDU C -1
H75A H 0.8781 0.6333 0.9434 0.139 Uiso 0.50 1 calc PR C -1
H75B H 0.7796 0.5401 0.9541 0.139 Uiso 0.50 1 calc PR C -1
C76 C 0.805(4) 0.521(5) 0.8912(10) 0.116(6) Uani 0.50 1 d PDU C -1
H76A H 0.8620 0.5573 0.8757 0.174 Uiso 0.50 1 calc PR C -1
H76B H 0.7329 0.5361 0.8800 0.174 Uiso 0.50 1 calc PR C -1
H76C H 0.7969 0.4453 0.8876 0.174 Uiso 0.50 1 calc PR C -1
C69 C 0.301(3) 0.186(3) 0.0805(11) 0.068(9) Uani 0.50 1 d PU . .
H69A H 0.3423 0.2268 0.0604 0.081 Uiso 0.50 1 calc PR . .
H69B H 0.2278 0.2041 0.0792 0.081 Uiso 0.50 1 calc PR . .

loop_
_atom_site_aniso_label
_atom_site_aniso_U_11
_atom_site_aniso_U_22
_atom_site_aniso_U_33
_atom_site_aniso_U_23
_atom_site_aniso_U_13
_atom_site_aniso_U_12
Gd1 0.0192(3) 0.0266(3) 0.0222(3) 0.0070(2) 0.0054(2) 0.0089(2)
Gd2 0.0206(3) 0.0257(3) 0.0276(3) 0.0055(2) 0.0041(2) 0.0126(2)
Cl1 0.061(6) 0.193(14) 0.184(13) -0.144(12) 0.083(8) -0.061(7)
Cl2 0.116(10) 0.132(11) 0.105(9) -0.055(8) 0.052(8) -0.012(8)
F1 0.088(7) 0.062(6) 0.064(6) 0.035(5) 0.039(5) 0.059(5)
F2 0.078(6) 0.056(5) 0.030(4) 0.013(4) -0.014(4) 0.038(5)
F3 0.056(5) 0.040(5) 0.078(6) 0.038(4) 0.011(4) 0.012(4)
F4 0.027(4) 0.068(6) 0.062(6) 0.024(4) -0.010(4) 0.000(4)
F5 0.024(4) 0.049(5) 0.085(6) 0.028(4) 0.010(4) -0.008(3)
F6 0.024(4) 0.065(6) 0.104(7) -0.005(5) 0.017(4) 0.017(4)
F19 0.061(6) 0.036(5) 0.107(8) 0.018(5) -0.011(5) 0.019(4)
F20 0.089(7) 0.133(9) 0.058(6) 0.033(6) 0.030(5) 0.094(7)
F21 0.058(5) 0.051(5) 0.043(5) 0.006(4) -0.015(4) 0.033(4)
F22 0.093(8) 0.155(11) 0.030(5) 0.009(6) 0.013(5) 0.024(8)
F23 0.106(8) 0.123(9) 0.096(8) 0.047(7) 0.081(7) 0.081(8)
F24 0.096(8) 0.072(7) 0.079(7) 0.037(5) 0.058(6) 0.039(6)
F25 0.118(9) 0.051(6) 0.083(7) 0.008(5) 0.013(6) 0.038(6)
F26 0.108(9) 0.060(7) 0.087(8) -0.031(6) -0.009(7) 0.023(6)
F27 0.090(7) 0.059(6) 0.102(8) -0.024(5) 0.044(6) 0.034(5)
F28 0.061(6) 0.076(7) 0.068(6) -0.023(5) -0.023(5) 0.021(5)
F29 0.067(7) 0.091(8) 0.102(9) 0.056(7) -0.035(6) -0.001(6)
F30 0.070(7) 0.097(8) 0.075(7) -0.031(6) -0.029(5) 0.050(6)
F31 0.103(9) 0.043(6) 0.212(15) 0.024(7) 0.102(10) 0.002(6)
F32 0.128(10) 0.028(5) 0.125(9) 0.001(5) 0.077(8) 0.007(5)
F33 0.143(12) 0.076(8) 0.101(9) 0.056(7) -0.009(8) -0.018(8)
F34 0.083(7) 0.114(9) 0.113(9) 0.029(7) 0.067(7) 0.058(7)
F35 0.061(6) 0.124(10) 0.102(8) -0.049(7) -0.027(6) 0.062(7)
F36 0.040(5) 0.047(6) 0.139(9) -0.015(5) 0.030(5) 0.020(4)
O1 0.026(4) 0.056(6) 0.016(4) 0.007(4) 0.003(3) 0.007(4)
O2 0.046(5) 0.068(7) 0.027(5) 0.010(4) -0.001(4) 0.033(5)
O3 0.012(3) 0.022(4) 0.035(4) 0.006(3) 0.008(3) 0.004(3)
O4 0.037(5) 0.053(6) 0.046(6) 0.005(4) 0.025(4) 0.018(4)
O5 0.020(4) 0.030(4) 0.041(5) 0.011(4) 0.004(3) 0.011(3)
O6 0.029(5) 0.062(7) 0.075(7) 0.040(6) 0.011(5) 0.010(5)
O7 0.020(4) 0.038(5) 0.028(4) 0.002(3) 0.003(3) 0.014(3)
O8 0.024(4) 0.038(5) 0.034(5) 0.002(4) -0.001(3) 0.009(4)
O9 0.023(4) 0.029(4) 0.023(4) 0.002(3) 0.002(3) 0.009(3)
O10 0.024(4) 0.023(4) 0.023(4) 0.006(3) -0.001(3) 0.005(3)
O15 0.025(4) 0.038(5) 0.026(4) 0.007(3) 0.002(3) 0.021(4)
O16 0.027(4) 0.033(5) 0.024(4) -0.002(3) 0.005(3) 0.010(4)
O17 0.042(5) 0.033(5) 0.035(5) 0.000(4) 0.004(4) 0.019(4)
O18 0.031(5) 0.036(5) 0.041(5) 0.002(4) -0.004(4) 0.014(4)
O19 0.024(4) 0.022(4) 0.029(4) 0.001(3) 0.008(3) 0.003(3)
O20 0.024(4) 0.031(5) 0.047(5) 0.007(4) 0.006(4) 0.009(4)
N1 0.026(5) 0.042(6) 0.025(5) 0.003(4) 0.007(4) 0.015(5)
N2 0.031(5) 0.045(6) 0.013(5) 0.001(4) 0.000(4) 0.018(5)
N3 0.024(5) 0.014(4) 0.028(5) 0.003(4) 0.015(4) 0.011(4)
N4 0.017(4) 0.024(5) 0.034(5) 0.007(4) 0.005(4) 0.007(4)
N5 0.025(5) 0.031(5) 0.033(5) 0.004(4) 0.010(4) 0.012(4)
N6 0.027(5) 0.026(5) 0.037(6) 0.013(4) 0.007(4) 0.012(4)
N7 0.029(6) 0.039(6) 0.045(6) 0.015(5) 0.015(5) 0.009(5)
N8 0.023(5) 0.026(5) 0.030(5) 0.006(4) 0.009(4) 0.011(4)
N9 0.026(5) 0.024(5) 0.024(5) 0.005(4) 0.005(4) 0.008(4)
N10 0.025(5) 0.032(5) 0.028(5) 0.006(4) 0.003(4) 0.010(4)
C1 0.025(6) 0.019(5) 0.022(6) 0.004(4) -0.002(4) 0.014(5)
C2 0.021(8) 0.040(13) 0.038(10) -0.003(11) 0.000(7) 0.024(10)
C3 0.030(9) 0.042(11) 0.037(10) -0.008(8) -0.006(8) 0.016(8)
C4 0.017(19) 0.05(2) 0.041(11) -0.007(16) 0.005(12) 0.011(18)
C5 0.026(8) 0.026(16) 0.034(8) -0.011(9) -0.005(7) 0.007(9)
C6 0.044(11) 0.032(10) 0.046(11) -0.010(8) 0.002(9) 0.022(8)
C7 0.039(11) 0.066(16) 0.034(10) 0.006(12) -0.004(8) 0.041(14)
C2' 0.021(8) 0.040(13) 0.038(10) -0.003(11) 0.000(7) 0.024(10)
C3' 0.030(9) 0.042(11) 0.037(10) -0.008(8) -0.006(8) 0.016(8)
C4' 0.017(19) 0.05(2) 0.041(11) -0.007(16) 0.005(12) 0.011(18)
C5' 0.026(8) 0.026(16) 0.034(8) -0.011(9) -0.005(7) 0.007(9)
C6' 0.044(11) 0.032(10) 0.046(11) -0.010(8) 0.002(9) 0.022(8)
C7' 0.039(11) 0.066(16) 0.034(10) 0.006(12) -0.004(8) 0.041(14)
C8 0.021(5) 0.022(6) 0.023(6) -0.003(4) 0.003(4) 0.009(4)
C9 0.031(6) 0.024(6) 0.022(6) -0.003(5) 0.006(5) 0.012(5)
C10 0.018(5) 0.024(6) 0.044(7) 0.005(5) 0.007(5) 0.007(5)
C11 0.028(6) 0.040(7) 0.022(6) 0.004(5) 0.010(5) -0.002(5)
C12 0.031(6) 0.023(6) 0.034(7) 0.006(5) 0.005(5) 0.005(5)
C13 0.009(5) 0.021(6) 0.039(7) -0.001(5) 0.002(5) -0.007(4)
C14 0.025(6) 0.024(6) 0.035(7) 0.013(5) -0.002(5) 0.012(5)
C15 0.044(8) 0.052(9) 0.059(9) 0.038(7) 0.015(7) 0.024(7)
C16 0.039(7) 0.051(8) 0.030(7) 0.008(6) 0.003(6) 0.025(6)
C17 0.014(5) 0.032(6) 0.045(7) 0.009(5) 0.008(5) 0.013(5)
C18 0.041(8) 0.030(7) 0.070(10) 0.010(7) 0.014(7) 0.014(6)
C19 0.018(6) 0.050(8) 0.050(8) 0.020(6) 0.002(5) 0.011(6)
C20 0.025(6) 0.037(7) 0.027(6) 0.013(5) 0.006(5) 0.012(5)
C21 0.042(7) 0.037(7) 0.027(6) 0.019(5) 0.012(5) 0.023(6)
C22 0.052(9) 0.060(10) 0.024(7) 0.008(6) -0.014(6) 0.008(7)
C23 0.062(10) 0.070(11) 0.069(11) 0.049(9) 0.033(8) 0.051(9)
C24 0.050(8) 0.051(8) 0.025(6) 0.018(6) 0.010(6) 0.027(7)
C25 0.057(9) 0.078(11) 0.037(8) 0.017(8) 0.018(7) 0.025(8)
C26 0.070(11) 0.047(9) 0.059(10) 0.019(8) 0.010(8) 0.026(8)
C27 0.020(6) 0.021(6) 0.043(7) 0.007(5) 0.001(5) 0.008(5)
C28 0.020(5) 0.019(6) 0.029(6) 0.006(5) 0.003(5) 0.007(4)
C29 0.027(6) 0.033(7) 0.034(7) 0.004(5) 0.002(5) 0.015(5)
C30 0.020(6) 0.044(8) 0.048(8) 0.006(6) 0.014(5) 0.009(5)
C31 0.036(7) 0.030(7) 0.049(8) 0.013(6) 0.020(6) 0.011(6)
C32 0.029(6) 0.020(6) 0.023(6) 0.003(4) 0.003(5) 0.011(5)
C33 0.032(6) 0.035(7) 0.023(6) 0.009(5) 0.005(5) 0.013(5)
C34 0.037(7) 0.061(10) 0.036(8) 0.003(7) 0.014(6) 0.003(7)
C35 0.049(8) 0.029(7) 0.032(7) 0.002(5) -0.001(6) 0.004(6)
C36 0.035(7) 0.041(7) 0.019(6) 0.004(5) 0.005(5) 0.007(6)
C37 0.045(8) 0.062(10) 0.023(7) 0.012(6) 0.001(6) -0.003(7)
C38 0.053(9) 0.062(10) 0.045(9) -0.031(7) 0.013(7) -0.004(8)
C39 0.034(7) 0.034(7) 0.040(7) 0.018(6) 0.014(6) 0.016(6)
C40 0.030(6) 0.023(6) 0.025(6) 0.006(5) 0.002(5) 0.009(5)
C41 0.024(6) 0.030(6) 0.033(7) 0.011(5) 0.008(5) 0.004(5)
C42 0.030(6) 0.018(6) 0.028(6) -0.003(5) 0.006(5) 0.009(5)
C43 0.022(6) 0.030(7) 0.052(8) 0.011(6) 0.001(6) 0.007(5)
C54 0.040(8) 0.052(9) 0.048(8) -0.005(7) 0.004(6) 0.038(7)
C55 0.022(6) 0.031(6) 0.031(6) 0.001(5) -0.006(5) 0.018(5)
C56 0.046(7) 0.046(8) 0.028(7) -0.010(6) 0.017(6) 0.027(6)
C57 0.039(7) 0.043(8) 0.035(7) 0.002(6) 0.008(6) 0.023(6)
C58 0.050(9) 0.075(12) 0.043(9) 0.011(8) 0.019(7) 0.033(8)
C59 0.066(10) 0.031(8) 0.056(10) -0.011(7) -0.004(8) 0.022(7)
C60 0.046(8) 0.033(7) 0.047(8) -0.008(6) 0.014(7) 0.022(6)
C61 0.066(10) 0.039(8) 0.045(8) -0.005(6) 0.003(7) 0.023(7)
C62 0.033(7) 0.061(10) 0.048(9) 0.008(7) -0.007(6) 0.016(7)
C63 0.038(8) 0.064(10) 0.053(10) -0.002(8) -0.016(7) 0.022(8)
C64 0.057(10) 0.035(8) 0.071(11) 0.012(8) 0.029(9) 0.002(7)
C65 0.045(8) 0.025(7) 0.037(7) -0.004(5) 0.008(6) -0.001(6)
C66 0.052(9) 0.026(7) 0.078(11) 0.003(7) 0.043(8) 0.013(6)
C67 0.023(6) 0.043(8) 0.050(8) -0.006(6) 0.015(6) 0.005(6)
C68 0.025(7) 0.047(9) 0.092(12) -0.002(8) 0.015(8) 0.018(6)
F7 0.065(9) 0.053(10) 0.134(15) -0.057(9) 0.022(9) -0.017(7)
F8 0.065(9) 0.046(8) 0.086(10) -0.014(7) 0.002(8) 0.009(7)
F9 0.081(7) 0.034(6) 0.076(7) 0.012(5) 0.029(6) -0.009(5)
F10 0.052(8) 0.052(8) 0.131(14) -0.018(8) 0.031(9) 0.009(7)
F11 0.053(8) 0.054(9) 0.084(10) 0.019(7) 0.025(7) 0.002(7)
F12 0.038(7) 0.078(10) 0.098(12) 0.017(9) 0.008(7) 0.033(7)
F13 0.077(11) 0.158(18) 0.063(10) 0.001(11) 0.033(9) -0.026(11)
F14 0.063(9) 0.042(8) 0.118(14) 0.000(8) -0.043(9) 0.010(7)
F15 0.071(10) 0.075(11) 0.057(9) -0.001(8) -0.005(8) 0.015(8)
F16 0.044(9) 0.165(18) 0.067(10) 0.049(11) 0.016(7) 0.005(10)
F17 0.047(9) 0.076(11) 0.21(2) 0.010(12) 0.043(12) 0.019(9)
F18 0.054(9) 0.039(6) 0.092(8) -0.009(6) 0.033(7) -0.004(6)
O11 0.028(2) 0.027(2) 0.027(2) 0.0018(13) 0.0060(13) 0.0075(14)
O12 0.027(7) 0.038(9) 0.065(11) 0.015(7) 0.017(7) 0.005(6)
O13 0.021(4) 0.020(4) 0.020(4) 0.0009(15) 0.0043(16) 0.0057(16)
O14 0.020(4) 0.045(5) 0.023(5) 0.009(4) 0.004(3) 0.008(4)
C44 0.043(9) 0.025(7) 0.072(12) -0.007(7) 0.017(9) 0.006(7)
C45 0.028(2) 0.027(2) 0.027(2) 0.0018(17) 0.0061(17) 0.0078(17)
C46 0.046(11) 0.031(10) 0.058(13) 0.004(9) 0.014(10) 0.005(9)
C47 0.028(9) 0.037(10) 0.046(11) 0.011(8) 0.014(8) 0.018(8)
C48 0.06(2) 0.08(3) 0.09(3) -0.03(2) 0.033(19) 0.027(19)
C49 0.032(12) 0.029(13) 0.020(10) 0.017(9) -0.010(9) -0.016(10)
C50 0.023(8) 0.033(9) 0.031(9) 0.008(7) 0.010(7) 0.006(7)
C51 0.049(11) 0.042(11) 0.018(8) 0.009(7) 0.017(8) 0.008(9)
C52 0.029(9) 0.038(10) 0.019(9) -0.002(7) -0.001(6) 0.014(7)
C53 0.040(8) 0.055(9) 0.038(8) 0.002(7) 0.009(6) 0.018(7)
F7' 0.065(9) 0.053(10) 0.134(15) -0.057(9) 0.022(9) -0.017(7)
F8' 0.065(9) 0.046(8) 0.086(10) -0.014(7) 0.002(8) 0.009(7)
F9' 0.081(7) 0.034(6) 0.076(7) 0.012(5) 0.029(6) -0.009(5)
F10' 0.052(8) 0.052(8) 0.131(14) -0.018(8) 0.031(9) 0.009(7)
F11' 0.053(8) 0.054(9) 0.084(10) 0.019(7) 0.025(7) 0.002(7)
F12' 0.038(7) 0.078(10) 0.098(12) 0.017(9) 0.008(7) 0.033(7)
F13' 0.077(11) 0.158(18) 0.063(10) 0.001(11) 0.033(9) -0.026(11)
F14' 0.063(9) 0.042(8) 0.118(14) 0.000(8) -0.043(9) 0.010(7)
F15' 0.071(10) 0.075(11) 0.057(9) -0.001(8) -0.005(8) 0.015(8)
F16' 0.044(9) 0.165(18) 0.067(10) 0.049(11) 0.016(7) 0.005(10)
F17' 0.047(9) 0.076(11) 0.21(2) 0.010(12) 0.043(12) 0.019(9)
F18' 0.054(9) 0.039(6) 0.092(8) -0.009(6) 0.033(7) -0.004(6)
O11' 0.028(2) 0.027(2) 0.027(2) 0.0018(13) 0.0060(13) 0.0075(14)
O12' 0.027(7) 0.038(9) 0.065(11) 0.015(7) 0.017(7) 0.005(6)
O13' 0.021(4) 0.020(4) 0.020(4) 0.0009(15) 0.0043(16) 0.0057(16)
O14' 0.020(4) 0.045(5) 0.023(5) 0.009(4) 0.004(3) 0.008(4)
C44' 0.043(9) 0.025(7) 0.072(12) -0.007(7) 0.017(9) 0.006(7)
C45' 0.028(2) 0.027(2) 0.027(2) 0.0018(17) 0.0061(17) 0.0078(17)
C46' 0.046(11) 0.031(10) 0.058(13) 0.004(9) 0.014(10) 0.005(9)
C47' 0.028(9) 0.037(10) 0.046(11) 0.011(8) 0.014(8) 0.018(8)
C48' 0.06(2) 0.08(3) 0.09(3) -0.03(2) 0.033(19) 0.027(19)
C49' 0.032(12) 0.029(13) 0.020(10) 0.017(9) -0.010(9) -0.016(10)
C50' 0.023(8) 0.033(9) 0.031(9) 0.008(7) 0.010(7) 0.006(7)
C51' 0.049(11) 0.042(11) 0.018(8) 0.009(7) 0.017(8) 0.008(9)
C52' 0.029(9) 0.038(10) 0.019(9) -0.002(7) -0.001(6) 0.014(7)
C53' 0.040(8) 0.055(9) 0.038(8) 0.002(7) 0.009(6) 0.018(7)
C70 0.112(11) 0.134(12) 0.125(14) 0.044(12) 0.055(11) 0.048(9)
C71 0.112(11) 0.133(12) 0.125(14) 0.044(12) 0.055(11) 0.048(9)
C72 0.112(11) 0.133(12) 0.125(14) 0.044(12) 0.055(11) 0.048(9)
C73 0.112(11) 0.133(12) 0.125(14) 0.044(12) 0.055(11) 0.048(9)
C74 0.112(11) 0.134(12) 0.125(14) 0.044(12) 0.055(11) 0.048(9)
C75 0.112(11) 0.134(12) 0.125(14) 0.044(12) 0.055(11) 0.048(9)
C76 0.112(11) 0.134(12) 0.125(14) 0.044(12) 0.055(11) 0.048(9)
C69 0.067(9) 0.068(9) 0.068(9) 0.005(2) 0.015(3) 0.017(3)

loop_
_atom_type_symbol
_atom_type_description
_atom_type_scat_dispersion_real
_atom_type_scat_dispersion_imag
_atom_type_scat_source
C C 0.0033 0.0016 'International Tables Vol C Tables 4.2.6.8 and 6.1.1.4'
H H 0.0000 0.0000 'International Tables Vol C Tables 4.2.6.8 and 6.1.1.4'
N N 0.0061 0.0033 'International Tables Vol C Tables 4.2.6.8 and 6.1.1.4'
O O 0.0106 0.0060 'International Tables Vol C Tables 4.2.6.8 and 6.1.1.4'
F F 0.0171 0.0103 'International Tables Vol C Tables 4.2.6.8 and 6.1.1.4'
Cl Cl 0.1484 0.1585 'International Tables Vol C Tables 4.2.6.8 and 6.1.1.4'
Gd Gd -0.1653 3.9035 'International Tables Vol C Tables 4.2.6.8 and 6.1.1.4'

loop_
_geom_angle_atom_site_label_1
_geom_angle_atom_site_label_2
_geom_angle_atom_site_label_3
_geom_angle
O13 Gd1 O1 140.3(3)
O13 Gd1 O9 142.4(3)
O1 Gd1 O9 76.0(3)
O13 Gd1 O12' 0.8(6)
O1 Gd1 O12' 141.1(5)
O9 Gd1 O12' 141.7(5)
O13 Gd1 O3 79.6(4)
O1 Gd1 O3 86.6(3)
O9 Gd1 O3 120.8(2)
O12' Gd1 O3 79.7(5)
O13 Gd1 O13' 96.6(4)
O1 Gd1 O13' 80.5(3)
O9 Gd1 O13' 77.1(5)
O12' Gd1 O13' 96.8(5)
O3 Gd1 O13' 154.7(4)
O13 Gd1 O14 72.7(4)
O1 Gd1 O14 68.5(4)
O9 Gd1 O14 137.0(4)
O12' Gd1 O14 73.4(5)
O3 Gd1 O14 81.1(4)
O13' Gd1 O14 73.9(5)
O13 Gd1 O12 97.1(4)
O1 Gd1 O12 74.6(4)
O9 Gd1 O12 82.1(3)
O12' Gd1 O12 97.4(5)
O3 Gd1 O12 146.2(4)
O13' Gd1 O12 8.7(5)
O14 Gd1 O12 66.0(4)
O13 Gd1 O10 87.1(2)
O1 Gd1 O10 123.8(3)
O9 Gd1 O10 72.1(2)
O12' Gd1 O10 86.4(3)
O3 Gd1 O10 72.4(2)
O13' Gd1 O10 132.6(4)
O14 Gd1 O10 149.3(3)
O12 Gd1 O10 141.3(4)
O13 Gd1 O11 70.0(4)
O1 Gd1 O11 137.3(4)
O9 Gd1 O11 74.3(3)
O12' Gd1 O11 69.4(6)
O3 Gd1 O11 135.3(3)
O13' Gd1 O11 63.4(4)
O14 Gd1 O11 117.8(4)
O12 Gd1 O11 71.5(5)
O10 Gd1 O11 74.1(3)
O13 Gd1 O11' 72.4(5)
O1 Gd1 O11' 138.3(4)
O9 Gd1 O11' 70.9(5)
O12' Gd1 O11' 71.8(7)
O3 Gd1 O11' 132.2(3)
O13' Gd1 O11' 68.1(4)
O14 Gd1 O11' 123.9(5)
O12 Gd1 O11' 76.4(4)
O10 Gd1 O11' 68.3(3)
O11 Gd1 O11' 6.2(5)
O13 Gd1 O14' 69.6(4)
O1 Gd1 O14' 71.5(4)
O9 Gd1 O14' 139.8(4)
O12' Gd1 O14' 70.4(5)
O3 Gd1 O14' 80.4(5)
O13' Gd1 O14' 75.0(6)
O14 Gd1 O14' 3.1(6)
O12 Gd1 O14' 67.2(5)
O10 Gd1 O14' 147.0(4)
O11 Gd1 O14' 116.3(5)
O11' Gd1 O14' 122.3(6)
O5 Gd2 O7 90.7(3)
O5 Gd2 O15 123.2(3)
O7 Gd2 O15 74.4(3)
O5 Gd2 O19 144.4(3)
O7 Gd2 O19 76.6(3)
O15 Gd2 O19 85.7(3)
O5 Gd2 O18 78.5(3)
O7 Gd2 O18 140.9(3)
O15 Gd2 O18 142.2(3)
O19 Gd2 O18 90.6(3)
O5 Gd2 O20 72.3(3)
O7 Gd2 O20 69.5(3)
O15 Gd2 O20 141.0(3)
O19 Gd2 O20 72.1(3)
O18 Gd2 O20 71.3(3)
O5 Gd2 O17 134.2(3)
O7 Gd2 O17 134.4(3)
O15 Gd2 O17 73.4(3)
O19 Gd2 O17 69.5(3)
O18 Gd2 O17 70.0(3)
O20 Gd2 O17 124.1(3)
O5 Gd2 O16 73.6(3)
O7 Gd2 O16 125.3(3)
O15 Gd2 O16 72.2(3)
O19 Gd2 O16 140.5(3)
O18 Gd2 O16 87.8(3)
O20 Gd2 O16 142.8(3)
O17 Gd2 O16 72.9(3)
N1 O1 Gd1 138.7(7)
N4 O3 Gd1 134.6(6)
N6 O5 Gd2 133.9(6)
N9 O7 Gd2 137.0(6)
C40 O9 Gd1 132.2(7)
C42 O10 Gd1 132.1(7)
C55 O15 Gd2 133.9(7)
C57 O16 Gd2 132.0(8)
C60 O17 Gd2 135.9(7)
C62 O18 Gd2 134.8(8)
C65 O19 Gd2 135.3(8)
C67 O20 Gd2 136.5(8)
O1 N1 C1 127.1(8)
O1 N1 C2 118.6(9)
C1 N1 C2 111.9(9)
O1 N1 C2' 120.1(11)
C1 N1 C2' 111.1(11)
C2 N1 C2' 30.3(9)
O2 N2 C1 126.6(9)
O2 N2 C5' 123.7(11)
C1 N2 C5' 108.7(11)
O2 N2 C5 122.4(9)
C1 N2 C5 110.3(9)
C5' N2 C5 19.0(10)
C9 N3 C8 116.6(9)
O3 N4 C13 127.5(9)
O3 N4 C14 120.3(9)
C13 N4 C14 111.7(9)
O4 N5 C13 125.9(10)
O4 N5 C17 121.9(9)
C13 N5 C17 111.9(9)
O5 N6 C20 126.5(9)
O5 N6 C21 120.3(9)
C20 N6 C21 113.0(9)
O6 N7 C20 127.3(10)
O6 N7 C24 120.3(10)
C20 N7 C24 112.3(9)
C27 N8 C28 116.0(9)
O7 N9 C32 127.7(9)
O7 N9 C33 118.5(9)
C32 N9 C33 113.2(9)
O8 N10 C32 125.7(9)
O8 N10 C36 121.0(9)
C32 N10 C36 112.2(9)
N1 C1 N2 107.0(9)
N1 C1 C8 128.1(9)
N2 C1 C8 124.8(9)
N1 C2 C4 109(2)
N1 C2 C3 110.5(12)
C4 C2 C3 112.0(9)
N1 C2 C5 98.3(9)
C4 C2 C5 115.3(19)
C3 C2 C5 111.1(13)
N2 C5 C7 109.4(13)
N2 C5 C2 99.3(9)
C7 C5 C2 114.7(13)
N2 C5 C6 107.5(13)
C7 C5 C6 111.6(9)
C2 C5 C6 113.3(14)
N1 C2' C5' 97.0(12)
N1 C2' C4' 104(3)
C5' C2' C4' 114(3)
N1 C2' C3' 112.5(17)
C5' C2' C3' 116(2)
C4' C2' C3' 112.2(10)
C2' C3' H3'1 109.5
C2' C3' H3'2 109.5
H3'1 C3' H3'2 109.5
C2' C3' H3'3 109.5
H3'1 C3' H3'3 109.5
H3'2 C3' H3'3 109.5
C2' C4' H4'1 109.5
C2' C4' H4'2 109.5
H4'1 C4' H4'2 109.5
C2' C4' H4'3 109.5
H4'1 C4' H4'3 109.5
H4'2 C4' H4'3 109.5
N2 C5' C6' 109.8(17)
N2 C5' C2' 98.4(13)
C6' C5' C2' 115(2)
N2 C5' C7' 105.7(18)
C6' C5' C7' 112.6(10)
C2' C5' C7' 113.6(19)
C5' C6' H6'1 109.5
C5' C6' H6'2 109.5
H6'1 C6' H6'2 109.5
C5' C6' H6'3 109.5
H6'1 C6' H6'3 109.5
H6'2 C6' H6'3 109.5
C5' C7' H7'1 109.5
C5' C7' H7'2 109.5
H7'1 C7' H7'2 109.5
C5' C7' H7'3 109.5
H7'1 C7' H7'3 109.5
H7'2 C7' H7'3 109.5
N3 C8 C12 123.1(9)
N3 C8 C1 115.6(9)
C12 C8 C1 121.3(10)
N3 C9 C10 124.8(10)
N3 C9 C13 114.8(9)
C10 C9 C13 120.4(10)
C9 C10 C11 117.3(10)
C9 C10 H10 121.4
C11 C10 H10 121.4
C12 C11 C10 119.5(10)
C12 C11 H11 120.2
C10 C11 H11 120.2
C11 C12 C8 118.6(11)
C11 C12 H12 120.7
C8 C12 H12 120.7
N4 C13 N5 108.6(9)
N4 C13 C9 127.9(10)
N5 C13 C9 123.4(10)
N4 C14 C17 102.8(9)
N4 C14 C15 108.2(9)
C17 C14 C15 116.2(10)
N4 C14 C16 104.7(9)
C17 C14 C16 115.3(10)
C15 C14 C16 108.7(11)
C14 C15 H15A 109.5
C14 C15 H15B 109.5
H15A C15 H15B 109.5
C14 C15 H15C 109.5
H15A C15 H15C 109.5
H15B C15 H15C 109.5
C14 C16 H16A 109.5
C14 C16 H16B 109.5
H16A C16 H16B 109.5
C14 C16 H16C 109.5
H16A C16 H16C 109.5
H16B C16 H16C 109.5
N5 C17 C18 104.9(10)
N5 C17 C14 100.8(8)
C18 C17 C14 115.3(10)
N5 C17 C19 110.0(9)
C18 C17 C19 109.1(10)
C14 C17 C19 115.8(11)
C17 C18 H18A 109.5
C17 C18 H18B 109.5
H18A C18 H18B 109.5
C17 C18 H18C 109.5
H18A C18 H18C 109.5
H18B C18 H18C 109.5
C17 C19 H19A 109.5
C17 C19 H19B 109.5
H19A C19 H19B 109.5
C17 C19 H19C 109.5
H19A C19 H19C 109.5
H19B C19 H19C 109.5
N6 C20 N7 109.2(9)
N6 C20 C27 127.3(10)
N7 C20 C27 123.5(10)
N6 C21 C22 105.9(10)
N6 C21 C23 107.9(9)
C22 C21 C23 110.0(12)
N6 C21 C24 102.0(9)
C22 C21 C24 115.8(11)
C23 C21 C24 114.2(11)
C21 C22 H22A 109.5
C21 C22 H22B 109.5
H22A C22 H22B 109.5
C21 C22 H22C 109.5
H22A C22 H22C 109.5
H22B C22 H22C 109.5
C21 C23 H23A 109.5
C21 C23 H23B 109.5
H23A C23 H23B 109.5
C21 C23 H23C 109.5
H23A C23 H23C 109.5
H23B C23 H23C 109.5
N7 C24 C26 105.7(11)
N7 C24 C25 107.3(10)
C26 C24 C25 110.6(12)
N7 C24 C21 102.0(9)
C26 C24 C21 115.1(11)
C25 C24 C21 115.0(12)
C24 C25 H25A 109.5
C24 C25 H25B 109.5
H25A C25 H25B 109.5
C24 C25 H25C 109.5
H25A C25 H25C 109.5
H25B C25 H25C 109.5
C24 C26 H26A 109.5
C24 C26 H26B 109.5
H26A C26 H26B 109.5
C24 C26 H26C 109.5
H26A C26 H26C 109.5
H26B C26 H26C 109.5
N8 C27 C31 124.3(10)
N8 C27 C20 117.5(9)
C31 C27 C20 118.2(11)
N8 C28 C29 124.7(10)
N8 C28 C32 115.5(9)
C29 C28 C32 119.7(10)
C28 C29 C30 117.7(11)
C28 C29 H29 121.1
C30 C29 H29 121.1
C29 C30 C31 119.1(10)
C29 C30 H30 120.5
C31 C30 H30 120.5
C27 C31 C30 118.0(11)
C27 C31 H31 121.0
C30 C31 H31 121.0
N9 C32 N10 107.0(9)
N9 C32 C28 127.4(10)
N10 C32 C28 125.5(10)
N9 C33 C35 106.1(9)
N9 C33 C34 110.0(9)
C35 C33 C34 111.0(11)
N9 C33 C36 99.4(9)
C35 C33 C36 114.5(10)
C34 C33 C36 114.8(10)
C33 C34 H34A 109.5
C33 C34 H34B 109.5
H34A C34 H34B 109.5
C33 C34 H34C 109.5
H34A C34 H34C 109.5
H34B C34 H34C 109.5
C33 C35 H35A 109.5
C33 C35 H35B 109.5
H35A C35 H35B 109.5
C33 C35 H35C 109.5
H35A C35 H35C 109.5
H35B C35 H35C 109.5
N10 C36 C38 106.6(10)
N10 C36 C37 109.3(10)
C38 C36 C37 109.6(11)
N10 C36 C33 99.8(8)
C38 C36 C33 115.5(11)
C37 C36 C33 115.0(10)
C36 C37 H37A 109.5
C36 C37 H37B 109.5
H37A C37 H37B 109.5
C36 C37 H37C 109.5
H37A C37 H37C 109.5
H37B C37 H37C 109.5
C36 C38 H38A 109.5
C36 C38 H38B 109.5
H38A C38 H38B 109.5
C36 C38 H38C 109.5
H38A C38 H38C 109.5
H38B C38 H38C 109.5
F1 C39 F3 107.0(10)
F1 C39 F2 107.2(10)
F3 C39 F2 106.1(10)
F1 C39 C40 111.5(10)
F3 C39 C40 114.4(10)
F2 C39 C40 110.2(10)
O9 C40 C41 128.5(10)
O9 C40 C39 113.4(10)
C41 C40 C39 118.2(10)
C40 C41 C42 121.4(10)
C40 C41 H41 119.3
C42 C41 H41 119.3
O10 C42 C41 126.8(10)
O10 C42 C43 113.9(9)
C41 C42 C43 119.3(10)
F4 C43 F5 108.1(10)
F4 C43 F6 106.6(10)
F5 C43 F6 105.8(11)
F4 C43 C42 112.5(11)
F5 C43 C42 113.4(9)
F6 C43 C42 109.9(10)
F21 C54 F20 107.0(11)
F21 C54 F19 107.0(12)
F20 C54 F19 108.8(11)
F21 C54 C55 110.3(10)
F20 C54 C55 113.6(12)
F19 C54 C55 109.8(11)
O15 C55 C56 126.3(10)
O15 C55 C54 114.0(10)
C56 C55 C54 119.8(10)
C57 C56 C55 123.5(10)
C57 C56 H56 118.2
C55 C56 H56 118.2
O16 C57 C56 127.2(12)
O16 C57 C58 114.0(11)
C56 C57 C58 118.8(11)
F24 C58 F23 108.0(13)
F24 C58 F22 104.8(13)
F23 C58 F22 107.3(13)
F24 C58 C57 113.5(12)
F23 C58 C57 113.1(12)
F22 C58 C57 109.5(13)
F27 C59 F26 110.1(13)
F27 C59 F25 107.1(13)
F26 C59 F25 104.0(13)
F27 C59 C60 112.0(13)
F26 C59 C60 113.5(13)
F25 C59 C60 109.5(12)
O17 C60 C61 124.6(12)
O17 C60 C59 115.0(12)
C61 C60 C59 120.2(13)
C62 C61 C60 122.9(14)
C62 C61 H61 118.6
C60 C61 H61 118.6
O18 C62 C61 127.3(13)
O18 C62 C63 111.7(13)
C61 C62 C63 120.9(14)
F30 C63 F28 107.7(13)
F30 C63 F29 104.3(14)
F28 C63 F29 106.0(13)
F30 C63 C62 113.2(13)
F28 C63 C62 114.5(13)
F29 C63 C62 110.4(13)
F32 C64 F33 107.7(15)
F32 C64 F31 107.6(14)
F33 C64 F31 105.2(15)
F32 C64 C65 113.0(13)
F33 C64 C65 109.3(13)
F31 C64 C65 113.6(13)
O19 C65 C66 127.8(12)
O19 C65 C64 114.8(11)
C66 C65 C64 117.4(12)
C65 C66 C67 121.5(12)
C65 C66 H66 119.3
C67 C66 H66 119.3
O20 C67 C66 126.1(11)
O20 C67 C68 117.5(12)
C66 C67 C68 116.3(11)
F34 C68 F36 107.2(13)
F34 C68 F35 105.0(12)
F36 C68 F35 105.4(13)
F34 C68 C67 116.2(13)
F36 C68 C67 112.7(11)
F35 C68 C67 109.5(13)
C45 O11 Gd1 136.1(9)
C47 O12 Gd1 134.8(11)
C50 O13 Gd1 132.0(5)
C52 O14 Gd1 132.9(9)
F7 C44 F8 105.6(8)
F7 C44 F9 105.1(7)
F8 C44 F9 105.1(7)
F7 C44 C45 114.0(8)
F8 C44 C45 113.8(8)
F9 C44 C45 112.4(9)
O11 C45 C46 126.7(10)
O11 C45 C44 112.5(9)
C46 C45 C44 120.8(8)
C45 C46 C47 122.6(11)
C45 C46 H46 118.7
C47 C46 H46 118.7
O12 C47 C46 127.8(11)
O12 C47 C48 112.9(10)
C46 C47 C48 119.3(8)
F11 C48 F10 106.4(7)
F11 C48 F12 106.2(7)
F10 C48 F12 105.9(8)
F11 C48 C47 113.2(9)
F10 C48 C47 112.8(8)
F12 C48 C47 111.8(8)
F15 C49 F13 107.3(6)
F15 C49 F14 106.3(6)
F13 C49 F14 105.9(6)
F15 C49 C50 113.8(7)
F13 C49 C50 113.2(7)
F14 C49 C50 109.9(7)
O13 C50 C51 129.0(8)
O13 C50 C49 111.8(7)
C51 C50 C49 119.2(7)
C50 C51 C52 122.4(10)
C50 C51 H51 118.8
C52 C51 H51 118.8
O14 C52 C51 126.4(10)
O14 C52 C53 114.9(9)
C51 C52 C53 118.7(7)
F17 C53 F18 105.0(7)
F17 C53 F16 104.6(7)
F18 C53 F16 104.6(7)
F17 C53 C52 113.9(7)
F18 C53 C52 114.4(8)
F16 C53 C52 113.2(7)
C45' O11' Gd1 133.0(13)
C47' O12' Gd1 131.7(16)
C50' O13' Gd1 135.8(14)
C52' O14' Gd1 126.2(14)
F9' C44' F7' 105.2(8)
F9' C44' F8' 105.1(8)
F7' C44' F8' 105.0(9)
F9' C44' C45' 113.4(10)
F7' C44' C45' 113.7(9)
F8' C44' C45' 113.5(8)
O11' C45' C46' 126.2(13)
O11' C45' C44' 113.4(12)
C46' C45' C44' 120.3(9)
C47' C46' C45' 121.9(12)
C47' C46' H46' 119.0
C45' C46' H46' 119.0
O12' C47' C46' 130.1(15)
O12' C47' C48' 110.0(13)
C46' C47' C48' 119.9(9)
F11' C48' F10' 107.3(8)
F11' C48' F12' 106.7(8)
F10' C48' F12' 106.4(8)
F11' C48' C47' 113.0(9)
F10' C48' C47' 112.3(9)
F12' C48' C47' 110.8(9)
F14' C49' F13' 103.9(9)
F14' C49' F15' 103.8(8)
F13' C49' F15' 103.5(9)
F14' C49' C50' 115.1(9)
F13' C49' C50' 114.8(10)
F15' C49' C50' 114.3(10)
O13' C50' C51' 125.5(14)
O13' C50' C49' 113.4(12)
C51' C50' C49' 121.1(9)
C50' C51' C52' 124.1(12)
C50' C51' H51' 118.0
C52' C51' H51' 118.0
O14' C52' C51' 133.3(14)
O14' C52' C53' 109.2(12)
C51' C52' C53' 117.4(9)
F18' C53' F17' 106.1(8)
F18' C53' F16' 105.8(9)
F17' C53' F16' 105.6(9)
F18' C53' C52' 113.1(10)
F17' C53' C52' 112.6(10)
F16' C53' C52' 113.0(9)
C72 C71 C70 106.4(18)
C72 C71 H71A 110.5
C70 C71 H71A 110.5
C72 C71 H71B 110.5
C70 C71 H71B 110.5
H71A C71 H71B 108.6
C73 C72 C71 107.9(18)
C73 C72 H72A 110.1
C71 C72 H72A 110.1
C73 C72 H72B 110.1
C71 C72 H72B 110.1
H72A C72 H72B 108.4
C72 C73 C74 107.7(17)
C72 C73 H73A 110.2
C74 C73 H73A 110.2
C72 C73 H73B 110.2
C74 C73 H73B 110.2
H73A C73 H73B 108.5
C75 C74 C73 106.5(17)
C75 C74 H74A 110.4
C73 C74 H74A 110.4
C75 C74 H74B 110.4
C73 C74 H74B 110.4
H74A C74 H74B 108.6
C74 C75 C76 106.9(18)
C74 C75 H75A 110.3
C76 C75 H75A 110.3
C74 C75 H75B 110.3
C76 C75 H75B 110.3
H75A C75 H75B 108.6
Cl1 C69 Cl2 98.0(19)
Cl1 C69 H69A 112.2
Cl2 C69 H69A 112.2
Cl1 C69 H69B 112.2
Cl2 C69 H69B 112.2
H69A C69 H69B 109.8

loop_
_geom_bond_atom_site_label_1
_geom_bond_atom_site_label_2
_geom_bond_distance
Gd1 O13 2.354(10)
Gd1 O1 2.361(8)
Gd1 O9 2.363(7)
Gd1 O12' 2.373(16)
Gd1 O3 2.374(7)
Gd1 O13' 2.386(14)
Gd1 O14 2.382(11)
Gd1 O12 2.394(12)
Gd1 O10 2.398(7)
Gd1 O11 2.401(11)
Gd1 O11' 2.430(13)
Gd1 O14' 2.448(15)
Gd2 O5 2.345(8)
Gd2 O7 2.360(8)
Gd2 O15 2.365(7)
Gd2 O19 2.367(7)
Gd2 O18 2.368(8)
Gd2 O20 2.388(8)
Gd2 O17 2.397(8)
Gd2 O16 2.404(7)
Cl1 C69 1.71(4)
Cl2 C69 1.83(4)
F1 C39 1.324(14)
F2 C39 1.341(15)
F3 C39 1.338(14)
F4 C43 1.295(15)
F5 C43 1.335(14)
F6 C43 1.340(15)
F19 C54 1.325(17)
F20 C54 1.323(14)
F21 C54 1.311(15)
F22 C58 1.358(18)
F23 C58 1.335(16)
F24 C58 1.286(18)
F25 C59 1.356(18)
F26 C59 1.319(18)
F27 C59 1.303(18)
F28 C63 1.339(17)
F29 C63 1.351(19)
F30 C63 1.304(18)
F31 C64 1.325(17)
F32 C64 1.280(18)
F33 C64 1.31(2)
F34 C68 1.290(18)
F35 C68 1.368(18)
F36 C68 1.321(17)
O1 N1 1.307(11)
O2 N2 1.251(12)
O3 N4 1.285(11)
O4 N5 1.260(12)
O5 N6 1.277(12)
O6 N7 1.258(13)
O7 N9 1.306(11)
O8 N10 1.293(12)
O9 C40 1.258(13)
O10 C42 1.262(13)
O15 C55 1.248(13)
O16 C57 1.256(14)
O17 C60 1.244(16)
O18 C62 1.261(17)
O19 C65 1.256(14)
O20 C67 1.238(14)
N1 C1 1.321(14)
N1 C2 1.523(9)
N1 C2' 1.525(10)
N2 C1 1.385(13)
N2 C5' 1.519(10)
N2 C5 1.525(10)
N3 C9 1.330(13)
N3 C8 1.375(13)
N4 C13 1.326(14)
N4 C14 1.515(13)
N5 C13 1.384(14)
N5 C17 1.507(14)
N6 C20 1.342(14)
N6 C21 1.506(14)
N7 C20 1.368(14)
N7 C24 1.510(15)
N8 C27 1.345(14)
N8 C28 1.357(13)
N9 C32 1.338(14)
N9 C33 1.512(14)
N10 C32 1.362(14)
N10 C36 1.506(14)
C1 C8 1.475(14)
C2 C4 1.530(10)
C2 C3 1.531(10)
C2 C5 1.534(10)
C3 H3A 0.9600
C3 H3B 0.9600
C3 H3C 0.9600
C4 H4A 0.9600
C4 H4B 0.9600
C4 H4C 0.9600
C5 C7 1.534(9)
C5 C6 1.536(10)
C6 H6A 0.9600
C6 H6B 0.9600
C6 H6C 0.9600
C7 H7A 0.9600
C7 H7B 0.9600
C7 H7C 0.9600
C2' C5' 1.529(10)
C2' C4' 1.530(10)
C2' C3' 1.532(10)
C3' H3'1 0.9600
C3' H3'2 0.9600
C3' H3'3 0.9600
C4' H4'1 0.9600
C4' H4'2 0.9600
C4' H4'3 0.9600
C5' C6' 1.527(10)
C5' C7' 1.530(10)
C6' H6'1 0.9600
C6' H6'2 0.9600
C6' H6'3 0.9600
C7' H7'1 0.9600
C7' H7'2 0.9600
C7' H7'3 0.9600
C8 C12 1.378(15)
C9 C10 1.374(15)
C9 C13 1.488(15)
C10 C11 1.416(16)
C10 H10 0.9300
C11 C12 1.376(16)
C11 H11 0.9300
C12 H12 0.9300
C14 C17 1.528(16)
C14 C15 1.529(16)
C14 C16 1.532(18)
C15 H15A 0.9600
C15 H15B 0.9600
C15 H15C 0.9600
C16 H16A 0.9600
C16 H16B 0.9600
C16 H16C 0.9600
C17 C18 1.521(18)
C17 C19 1.532(15)
C18 H18A 0.9600
C18 H18B 0.9600
C18 H18C 0.9600
C19 H19A 0.9600
C19 H19B 0.9600
C19 H19C 0.9600
C20 C27 1.475(15)
C21 C22 1.507(19)
C21 C23 1.534(17)
C21 C24 1.562(18)
C22 H22A 0.9600
C22 H22B 0.9600
C22 H22C 0.9600
C23 H23A 0.9600
C23 H23B 0.9600
C23 H23C 0.9600
C24 C26 1.51(2)
C24 C25 1.528(17)
C25 H25A 0.9600
C25 H25B 0.9600
C25 H25C 0.9600
C26 H26A 0.9600
C26 H26B 0.9600
C26 H26C 0.9600
C27 C31 1.383(16)
C28 C29 1.383(15)
C28 C32 1.471(15)
C29 C30 1.394(17)
C29 H29 0.9300
C30 C31 1.409(17)
C30 H30 0.9300
C31 H31 0.9300
C33 C35 1.513(17)
C33 C34 1.514(17)
C33 C36 1.557(16)
C34 H34A 0.9600
C34 H34B 0.9600
C34 H34C 0.9600
C35 H35A 0.9600
C35 H35B 0.9600
C35 H35C 0.9600
C36 C38 1.518(18)
C36 C37 1.528(17)
C37 H37A 0.9600
C37 H37B 0.9600
C37 H37C 0.9600
C38 H38A 0.9600
C38 H38B 0.9600
C38 H38C 0.9600
C39 C40 1.518(15)
C40 C41 1.370(16)
C41 C42 1.417(15)
C41 H41 0.9300
C42 C43 1.531(16)
C54 C55 1.534(15)
C55 C56 1.395(16)
C56 C57 1.373(17)
C56 H56 0.9300
C57 C58 1.519(19)
C59 C60 1.501(17)
C60 C61 1.390(19)
C61 C62 1.35(2)
C61 H61 0.9300
C62 C63 1.524(18)
C64 C65 1.535(18)
C65 C66 1.406(17)
C66 C67 1.412(18)
C66 H66 0.9300
C67 C68 1.487(17)
F7 C44 1.321(9)
F8 C44 1.321(9)
F9 C44 1.330(9)
F10 C48 1.327(9)
F11 C48 1.324(9)
F12 C48 1.331(9)
F13 C49 1.320(7)
F14 C49 1.338(7)
F15 C49 1.314(7)
F16 C53 1.322(7)
F17 C53 1.315(7)
F18 C53 1.315(7)
O11 C45 1.239(9)
O12 C47 1.252(9)
O13 C50 1.243(9)
O14 C52 1.247(9)
C44 C45 1.534(8)
C45 C46 1.381(9)
C46 C47 1.387(9)
C46 H46 0.9300
C47 C48 1.542(8)
C49 C50 1.551(8)
C50 C51 1.376(9)
C51 C52 1.390(9)
C51 H51 0.9300
C52 C53 1.535(8)
F7' C44' 1.323(10)
F8' C44' 1.325(9)
F9' C44' 1.322(10)
F10' C48' 1.330(10)
F11' C48' 1.326(9)
F12' C48' 1.341(9)
F13' C49' 1.316(10)
F14' C49' 1.312(9)
F15' C49' 1.319(10)
F16' C53' 1.328(10)
F17' C53' 1.322(10)
F18' C53' 1.318(10)
O11' C45' 1.248(9)
O12' C47' 1.247(10)
O13' C50' 1.244(9)
O14' C52' 1.267(10)
C44' C45' 1.534(8)
C45' C46' 1.386(9)
C46' C47' 1.385(9)
C46' H46' 0.9300
C47' C48' 1.542(9)
C49' C50' 1.527(8)
C50' C51' 1.373(9)
C51' C52' 1.391(9)
C51' H51' 0.9300
C52' C53' 1.546(9)
C70 C71 1.54(2)
C70 H70A 0.9600
C70 H70B 0.9600
C70 H70C 0.9600
C71 C72 1.53(2)
C71 H71A 0.9700
C71 H71B 0.9700
C72 C73 1.524(19)
C72 H72A 0.9700
C72 H72B 0.9700
C73 C74 1.538(19)
C73 H73A 0.9700
C73 H73B 0.9700
C74 C75 1.533(19)
C74 H74A 0.9700
C74 H74B 0.9700
C75 C76 1.53(2)
C75 H75A 0.9700
C75 H75B 0.9700
C76 H76A 0.9600
C76 H76B 0.9600
C76 H76C 0.9600
C69 H69A 0.9700
C69 H69B 0.9700

loop_
_geom_torsion_atom_site_label_1
_geom_torsion_atom_site_label_2
_geom_torsion_atom_site_label_3
_geom_torsion_atom_site_label_4
_geom_torsion
O13 Gd1 O1 N1 178.0(9)
O9 Gd1 O1 N1 10.1(10)
O12' Gd1 O1 N1 178.2(10)
O3 Gd1 O1 N1 -112.8(10)
O13' Gd1 O1 N1 89.0(11)
O14 Gd1 O1 N1 165.4(11)
O12 Gd1 O1 N1 95.5(11)
O10 Gd1 O1 N1 -46.6(11)
O11 Gd1 O1 N1 57.2(12)
O11' Gd1 O1 N1 48.1(12)
O14' Gd1 O1 N1 166.2(12)
O13 Gd1 O3 N4 -101.9(9)
O1 Gd1 O3 N4 115.5(9)
O9 Gd1 O3 N4 44.0(9)
O12' Gd1 O3 N4 -101.1(9)
O13' Gd1 O3 N4 174.7(10)
O14 Gd1 O3 N4 -175.8(9)
O12 Gd1 O3 N4 171.0(9)
O10 Gd1 O3 N4 -11.6(8)
O11 Gd1 O3 N4 -54.9(10)
O11' Gd1 O3 N4 -47.5(11)
O14' Gd1 O3 N4 -172.8(10)
O7 Gd2 O5 N6 115.9(9)
O15 Gd2 O5 N6 44.1(10)
O19 Gd2 O5 N6 -176.6(8)
O18 Gd2 O5 N6 -102.0(10)
O20 Gd2 O5 N6 -175.9(10)
O17 Gd2 O5 N6 -55.2(10)
O16 Gd2 O5 N6 -10.9(9)
O5 Gd2 O7 N9 -110.1(9)
O15 Gd2 O7 N9 14.3(9)
O19 Gd2 O7 N9 103.5(9)
O18 Gd2 O7 N9 177.4(8)
O20 Gd2 O7 N9 179.1(10)
O17 Gd2 O7 N9 60.9(10)
O16 Gd2 O7 N9 -39.9(10)
O13 Gd1 O9 C40 32.9(11)
O1 Gd1 O9 C40 -159.8(10)
O12' Gd1 O9 C40 32.3(12)
O3 Gd1 O9 C40 -82.4(10)
O13' Gd1 O9 C40 117.0(10)
O14 Gd1 O9 C40 165.5(10)
O12 Gd1 O9 C40 124.2(10)
O10 Gd1 O9 C40 -26.6(9)
O11 Gd1 O9 C40 51.3(10)
O11' Gd1 O9 C40 45.9(9)
O14' Gd1 O9 C40 163.7(11)
O13 Gd1 O10 C42 -124.3(10)
O1 Gd1 O10 C42 82.4(10)
O9 Gd1 O10 C42 23.9(9)
O12' Gd1 O10 C42 -123.9(11)
O3 Gd1 O10 C42 155.7(10)
O13' Gd1 O10 C42 -27.9(11)
O14 Gd1 O10 C42 -172.4(10)
O12 Gd1 O10 C42 -26.6(12)
O11 Gd1 O10 C42 -54.3(9)
O11' Gd1 O10 C42 -52.1(10)
O14' Gd1 O10 C42 -168.4(10)
O5 Gd2 O15 C55 -77.3(11)
O7 Gd2 O15 C55 -157.6(11)
O19 Gd2 O15 C55 125.1(11)
O18 Gd2 O15 C55 39.7(12)
O20 Gd2 O15 C55 179.3(9)
O17 Gd2 O15 C55 55.2(10)
O16 Gd2 O15 C55 -21.7(10)
O5 Gd2 O16 C57 155.0(11)
O7 Gd2 O16 C57 76.2(11)
O15 Gd2 O16 C57 21.1(10)
O19 Gd2 O16 C57 -38.0(12)
O18 Gd2 O16 C57 -126.3(11)
O20 Gd2 O16 C57 179.2(10)
O17 Gd2 O16 C57 -56.5(11)
O5 Gd2 O17 C60 -71.4(13)
O7 Gd2 O17 C60 121.2(12)
O15 Gd2 O17 C60 168.1(13)
O19 Gd2 O17 C60 76.6(12)
O18 Gd2 O17 C60 -21.9(12)
O20 Gd2 O17 C60 27.1(13)
O16 Gd2 O17 C60 -115.9(13)
O5 Gd2 O18 C62 166.0(13)
O7 Gd2 O18 C62 -117.3(13)
O15 Gd2 O18 C62 35.6(15)
O19 Gd2 O18 C62 -48.1(13)
O20 Gd2 O18 C62 -118.9(13)
O17 Gd2 O18 C62 19.8(12)
O16 Gd2 O18 C62 92.3(13)
O5 Gd2 O19 C65 6.5(13)
O7 Gd2 O19 C65 78.3(11)
O15 Gd2 O19 C65 153.3(11)
O18 Gd2 O19 C65 -64.3(11)
O20 Gd2 O19 C65 5.8(11)
O17 Gd2 O19 C65 -132.7(11)
O16 Gd2 O19 C65 -151.6(10)
O5 Gd2 O20 C67 171.6(13)
O7 Gd2 O20 C67 -90.8(12)
O15 Gd2 O20 C67 -67.1(13)
O19 Gd2 O20 C67 -8.8(12)
O18 Gd2 O20 C67 88.1(12)
O17 Gd2 O20 C67 39.7(13)
O16 Gd2 O20 C67 147.3(11)
Gd1 O1 N1 C1 49.3(17)
Gd1 O1 N1 C2 -111.6(12)
Gd1 O1 N1 C2' -146.4(12)
Gd1 O3 N4 C13 -51.6(15)
Gd1 O3 N4 C14 119.6(9)
Gd2 O5 N6 C20 -54.3(16)
Gd2 O5 N6 C21 119.2(9)
Gd2 O7 N9 C32 48.7(15)
Gd2 O7 N9 C33 -122.1(9)
O1 N1 C1 N2 -179.3(10)
C2 N1 C1 N2 -17.3(13)
C2' N1 C1 N2 15.3(14)
O1 N1 C1 C8 2.5(19)
C2 N1 C1 C8 164.5(11)
C2' N1 C1 C8 -162.9(13)
O2 N2 C1 N1 -177.6(11)
C5' N2 C1 N1 12.9(14)
C5 N2 C1 N1 -7.2(13)
O2 N2 C1 C8 0.7(18)
C5' N2 C1 C8 -168.8(12)
C5 N2 C1 C8 171.1(10)
O1 N1 C2 C4 -42.4(18)
C1 N1 C2 C4 153.9(15)
C2' N1 C2 C4 59(3)
O1 N1 C2 C3 80.9(15)
C1 N1 C2 C3 -82.8(14)
C2' N1 C2 C3 -177(3)
O1 N1 C2 C5 -162.8(11)
C1 N1 C2 C5 33.5(14)
C2' N1 C2 C5 -61(2)
O2 N2 C5 C7 -41.4(17)
C1 N2 C5 C7 147.7(12)
C5' N2 C5 C7 59(3)
O2 N2 C5 C2 -161.8(11)
C1 N2 C5 C2 27.3(13)
C5' N2 C5 C2 -62(3)
O2 N2 C5 C6 80.0(15)
C1 N2 C5 C6 -90.9(13)
C5' N2 C5 C6 -180(100)
N1 C2 C5 N2 -32.9(13)
C4 C2 C5 N2 -148.1(19)
C3 C2 C5 N2 82.9(13)
N1 C2 C5 C7 -149.4(13)
C4 C2 C5 C7 95(2)
C3 C2 C5 C7 -33.5(17)
N1 C2 C5 C6 80.9(14)
C4 C2 C5 C6 -34(2)
C3 C2 C5 C6 -163.3(13)
O1 N1 C2' C5' 157.4(13)
C1 N1 C2' C5' -36.0(17)
C2 N1 C2' C5' 62(2)
O1 N1 C2' C4' 40(3)
C1 N1 C2' C4' -153(2)
C2 N1 C2' C4' -56(3)
O1 N1 C2' C3' -81(2)
C1 N1 C2' C3' 85.5(18)
C2 N1 C2' C3' -177(3)
O2 N2 C5' C6' -83(2)
C1 N2 C5' C6' 86.3(16)
C5 N2 C5' C6' -176(4)
O2 N2 C5' C2' 155.7(13)
C1 N2 C5' C2' -34.5(17)
C5 N2 C5' C2' 63(3)
O2 N2 C5' C7' 38(2)
C1 N2 C5' C7' -152.0(15)
C5 N2 C5' C7' -54(3)
N1 C2' C5' N2 38.4(17)
C4' C2' C5' N2 147(3)
C3' C2' C5' N2 -80.7(19)
N1 C2' C5' C6' -78.2(18)
C4' C2' C5' C6' 30(3)
C3' C2' C5' C6' 162.6(19)
N1 C2' C5' C7' 149.7(16)
C4' C2' C5' C7' -102(3)
C3' C2' C5' C7' 31(2)
C9 N3 C8 C12 -1.3(15)
C9 N3 C8 C1 -179.2(9)
N1 C1 C8 N3 18.7(16)
N2 C1 C8 N3 -159.2(10)
N1 C1 C8 C12 -159.3(11)
N2 C1 C8 C12 22.8(17)
C8 N3 C9 C10 1.0(16)
C8 N3 C9 C13 -178.1(9)
N3 C9 C10 C11 1.1(17)
C13 C9 C10 C11 -179.8(10)
C9 C10 C11 C12 -3.1(17)
C10 C11 C12 C8 2.8(17)
N3 C8 C12 C11 -0.6(17)
C1 C8 C12 C11 177.2(10)
O3 N4 C13 N5 -179.4(9)
C14 N4 C13 N5 8.8(12)
O3 N4 C13 C9 -3.5(18)
C14 N4 C13 C9 -175.3(10)
O4 N5 C13 N4 179.8(10)
C17 N5 C13 N4 5.2(13)
O4 N5 C13 C9 3.6(17)
C17 N5 C13 C9 -171.0(10)
N3 C9 C13 N4 -17.8(16)
C10 C9 C13 N4 163.0(11)
N3 C9 C13 N5 157.6(10)
C10 C9 C13 N5 -21.6(16)
O3 N4 C14 C17 168.9(9)
C13 N4 C14 C17 -18.6(12)
O3 N4 C14 C15 45.6(14)
C13 N4 C14 C15 -141.9(11)
O3 N4 C14 C16 -70.2(12)
C13 N4 C14 C16 102.3(11)
O4 N5 C17 C18 -70.9(13)
C13 N5 C17 C18 104.0(10)
O4 N5 C17 C14 169.1(10)
C13 N5 C17 C14 -16.1(12)
O4 N5 C17 C19 46.3(15)
C13 N5 C17 C19 -138.9(10)
N4 C14 C17 N5 19.2(10)
C15 C14 C17 N5 137.0(10)
C16 C14 C17 N5 -94.1(10)
N4 C14 C17 C18 -93.1(11)
C15 C14 C17 C18 24.8(15)
C16 C14 C17 C18 153.6(10)
N4 C14 C17 C19 137.8(10)
C15 C14 C17 C19 -104.3(12)
C16 C14 C17 C19 24.6(14)
O5 N6 C20 N7 -178.5(11)
C21 N6 C20 N7 7.6(14)
O5 N6 C20 C27 1(2)
C21 N6 C20 C27 -172.8(11)
O6 N7 C20 N6 175.6(12)
C24 N7 C20 N6 0.9(14)
O6 N7 C20 C27 -4(2)
C24 N7 C20 C27 -178.7(11)
O5 N6 C21 C22 -65.0(13)
C20 N6 C21 C22 109.3(12)
O5 N6 C21 C23 52.7(15)
C20 N6 C21 C23 -132.9(12)
O5 N6 C21 C24 173.4(10)
C20 N6 C21 C24 -12.2(13)
O6 N7 C24 C26 -62.7(15)
C20 N7 C24 C26 112.4(12)
O6 N7 C24 C25 55.4(16)
C20 N7 C24 C25 -129.6(12)
O6 N7 C24 C21 176.7(11)
C20 N7 C24 C21 -8.3(13)
N6 C21 C24 N7 11.3(12)
C22 C21 C24 N7 -103.1(11)
C23 C21 C24 N7 127.5(11)
N6 C21 C24 C26 -102.5(12)
C22 C21 C24 C26 143.0(12)
C23 C21 C24 C26 13.6(16)
N6 C21 C24 C25 127.1(11)
C22 C21 C24 C25 12.7(15)
C23 C21 C24 C25 -116.8(13)
C28 N8 C27 C31 4.1(17)
C28 N8 C27 C20 -179.1(10)
N6 C20 C27 N8 -19.5(19)
N7 C20 C27 N8 160.1(11)
N6 C20 C27 C31 157.5(12)
N7 C20 C27 C31 -22.9(18)
C27 N8 C28 C29 -2.1(16)
C27 N8 C28 C32 179.5(10)
N8 C28 C29 C30 0.8(18)
C32 C28 C29 C30 179.1(11)
C28 C29 C30 C31 -1.2(18)
N8 C27 C31 C30 -4.7(19)
C20 C27 C31 C30 178.5(11)
C29 C30 C31 C27 3.0(19)
O7 N9 C32 N10 -179.7(9)
C33 N9 C32 N10 -8.6(12)
O7 N9 C32 C28 -2.0(18)
C33 N9 C32 C28 169.2(10)
O8 N10 C32 N9 -179.7(10)
C36 N10 C32 N9 -11.6(12)
O8 N10 C32 C28 2.5(17)
C36 N10 C32 C28 170.6(10)
N8 C28 C32 N9 22.0(16)
C29 C28 C32 N9 -156.5(11)
N8 C28 C32 N10 -160.6(10)
C29 C28 C32 N10 20.9(17)
O7 N9 C33 C35 76.5(12)
C32 N9 C33 C35 -95.5(11)
O7 N9 C33 C34 -43.6(14)
C32 N9 C33 C34 144.3(10)
O7 N9 C33 C36 -164.4(9)
C32 N9 C33 C36 23.5(12)
O8 N10 C36 C38 73.6(13)
C32 N10 C36 C38 -95.2(12)
O8 N10 C36 C37 -44.9(14)
C32 N10 C36 C37 146.4(10)
O8 N10 C36 C33 -165.9(9)
C32 N10 C36 C33 25.4(12)
N9 C33 C36 N10 -26.5(10)
C35 C33 C36 N10 86.2(11)
C34 C33 C36 N10 -143.8(10)
N9 C33 C36 C38 87.4(12)
C35 C33 C36 C38 -160.0(11)
C34 C33 C36 C38 -29.9(15)
N9 C33 C36 C37 -143.3(10)
C35 C33 C36 C37 -30.6(15)
C34 C33 C36 C37 99.4(13)
Gd1 O9 C40 C41 20.7(18)
Gd1 O9 C40 C39 -161.3(7)
F1 C39 C40 O9 51.8(15)
F3 C39 C40 O9 173.4(10)
F2 C39 C40 O9 -67.1(13)
F1 C39 C40 C41 -130.0(12)
F3 C39 C40 C41 -8.4(17)
F2 C39 C40 C41 111.1(12)
O9 C40 C41 C42 4(2)
C39 C40 C41 C42 -174.1(11)
Gd1 O10 C42 C41 -15.0(17)
Gd1 O10 C42 C43 166.6(7)
C40 C41 C42 O10 -6.5(19)
C40 C41 C42 C43 171.8(11)
O10 C42 C43 F4 -50.5(14)
C41 C42 C43 F4 131.0(11)
O10 C42 C43 F5 -173.5(10)
C41 C42 C43 F5 7.9(17)
O10 C42 C43 F6 68.2(13)
C41 C42 C43 F6 -110.3(12)
Gd2 O15 C55 C56 14.9(19)
Gd2 O15 C55 C54 -164.9(8)
F21 C54 C55 O15 -56.0(15)
F20 C54 C55 O15 -176.1(12)
F19 C54 C55 O15 61.7(14)
F21 C54 C55 C56 124.1(13)
F20 C54 C55 C56 4.0(19)
F19 C54 C55 C56 -118.2(13)
O15 C55 C56 C57 6(2)
C54 C55 C56 C57 -174.5(13)
Gd2 O16 C57 C56 -14(2)
Gd2 O16 C57 C58 166.9(9)
C55 C56 C57 O16 -6(2)
C55 C56 C57 C58 173.2(13)
O16 C57 C58 F24 48.0(18)
C56 C57 C58 F24 -130.8(14)
O16 C57 C58 F23 171.6(13)
C56 C57 C58 F23 -7(2)
O16 C57 C58 F22 -68.8(16)
C56 C57 C58 F22 112.4(15)
Gd2 O17 C60 C61 19(2)
Gd2 O17 C60 C59 -166.9(9)
F27 C59 C60 O17 -61.2(17)
F26 C59 C60 O17 173.3(13)
F25 C59 C60 O17 57.5(18)
F27 C59 C60 C61 113.3(16)
F26 C59 C60 C61 -12(2)
F25 C59 C60 C61 -128.0(15)
O17 C60 C61 C62 -1(2)
C59 C60 C61 C62 -175.0(15)
Gd2 O18 C62 C61 -16(2)
Gd2 O18 C62 C63 167.5(9)
C60 C61 C62 O18 0(3)
C60 C61 C62 C63 176.1(14)
O18 C62 C63 F30 -52.7(19)
C61 C62 C63 F30 130.2(16)
O18 C62 C63 F28 -176.7(13)
C61 C62 C63 F28 6(2)
O18 C62 C63 F29 63.8(18)
C61 C62 C63 F29 -113.3(17)
Gd2 O19 C65 C66 -6(2)
Gd2 O19 C65 C64 176.7(9)
F32 C64 C65 O19 -49.6(19)
F33 C64 C65 O19 70.3(17)
F31 C64 C65 O19 -172.6(14)
F32 C64 C65 C66 132.4(15)
F33 C64 C65 C66 -107.7(16)
F31 C64 C65 C66 9(2)
O19 C65 C66 C67 4(2)
C64 C65 C66 C67 -178.8(14)
Gd2 O20 C67 C66 11(2)
Gd2 O20 C67 C68 -172.3(9)
C65 C66 C67 O20 -6(2)
C65 C66 C67 C68 177.3(14)
O20 C67 C68 F34 -144.6(14)
C66 C67 C68 F34 32(2)
O20 C67 C68 F36 -20(2)
C66 C67 C68 F36 156.4(14)
O20 C67 C68 F35 96.7(16)
C66 C67 C68 F35 -86.5(17)
O13 Gd1 O11 C45 -112.2(9)
O1 Gd1 O11 C45 32.1(12)
O9 Gd1 O11 C45 79.6(9)
O12' Gd1 O11 C45 -112.8(10)
O3 Gd1 O11 C45 -162.2(7)
O13' Gd1 O11 C45 -3.5(8)
O14 Gd1 O11 C45 -55.7(10)
O12 Gd1 O11 C45 -7.1(11)
O10 Gd1 O11 C45 155.0(10)
O11' Gd1 O11 C45 135(6)
O14' Gd1 O11 C45 -58.7(10)
O13 Gd1 O12 C47 72.9(9)
O1 Gd1 O12 C47 -146.7(10)
O9 Gd1 O12 C47 -69.1(9)
O12' Gd1 O12 C47 72.2(10)
O3 Gd1 O12 C47 154.7(6)
O13' Gd1 O12 C47 -15(3)
O14 Gd1 O12 C47 140.4(10)
O10 Gd1 O12 C47 -21.3(13)
O11 Gd1 O12 C47 6.9(10)
O11' Gd1 O12 C47 3.0(8)
O14' Gd1 O12 C47 137.3(11)
O1 Gd1 O13 C50 -33.4(12)
O9 Gd1 O13 C50 127.2(7)
O12' Gd1 O13 C50 155(53)
O3 Gd1 O13 C50 -104.9(9)
O13' Gd1 O13 C50 49.8(9)
O14 Gd1 O13 C50 -21.0(10)
O12 Gd1 O13 C50 41.1(9)
O10 Gd1 O13 C50 -177.6(9)
O11 Gd1 O13 C50 108.3(9)
O11' Gd1 O13 C50 114.3(9)
O14' Gd1 O13 C50 -21.4(7)
O13 Gd1 O14 C52 21.5(10)
O1 Gd1 O14 C52 -167.0(10)
O9 Gd1 O14 C52 -130.5(8)
O12' Gd1 O14 C52 21.4(7)
O3 Gd1 O14 C52 103.2(9)
O13' Gd1 O14 C52 -81.0(9)
O12 Gd1 O14 C52 -84.8(9)
O10 Gd1 O14 C52 72.6(11)
O11 Gd1 O14 C52 -33.7(10)
O11' Gd1 O14 C52 -32.3(11)
O14' Gd1 O14 C52 28(12)
Gd1 O11 C45 C46 5.8(9)
Gd1 O11 C45 C44 -174.2(9)
F7 C44 C45 O11 -168.1(10)
F8 C44 C45 O11 -46.9(9)
F9 C44 C45 O11 72.4(9)
F7 C44 C45 C46 11.9(10)
F8 C44 C45 C46 133.1(9)
F9 C44 C45 C46 -107.6(9)
O11 C45 C46 C47 0.00(3)
C44 C45 C46 C47 180.000(16)
Gd1 O12 C47 C46 -5.7(9)
Gd1 O12 C47 C48 174.3(9)
C45 C46 C47 O12 0.00(3)
C45 C46 C47 C48 180.000(17)
O12 C47 C48 F11 40.4(8)
C46 C47 C48 F11 -139.6(8)
O12 C47 C48 F10 161.3(9)
C46 C47 C48 F10 -18.7(9)
O12 C47 C48 F12 -79.5(8)
C46 C47 C48 F12 100.5(8)
Gd1 O13 C50 C51 17.2(8)
Gd1 O13 C50 C49 -162.8(8)
F15 C49 C50 O13 41.4(8)
F13 C49 C50 O13 164.2(9)
F14 C49 C50 O13 -77.6(8)
F15 C49 C50 C51 -138.6(8)
F13 C49 C50 C51 -15.8(9)
F14 C49 C50 C51 102.4(8)
O13 C50 C51 C52 0.00(3)
C49 C50 C51 C52 180.001(15)
Gd1 O14 C52 C51 -17.2(8)
Gd1 O14 C52 C53 162.8(8)
C50 C51 C52 O14 0.00(3)
C50 C51 C52 C53 180.001(17)
O14 C52 C53 F17 -81.7(10)
C51 C52 C53 F17 98.3(10)
O14 C52 C53 F18 39.1(9)
C51 C52 C53 F18 -140.9(9)
O14 C52 C53 F16 158.9(10)
C51 C52 C53 F16 -21.1(10)
O13 Gd1 O11' C45' -22.0(7)
O1 Gd1 O11' C45' 127.0(9)
O9 Gd1 O11' C45' 166.3(8)
O12' Gd1 O11' C45' -22.5(8)
O3 Gd1 O11' C45' -79.1(7)
O13' Gd1 O11' C45' 82.9(8)
O14 Gd1 O11' C45' 31.9(10)
O12 Gd1 O11' C45' 80.1(7)
O10 Gd1 O11' C45' -116.0(9)
O11 Gd1 O11' C45' 44(5)
O14' Gd1 O11' C45' 28.7(10)
O13 Gd1 O12' C47' -118(52)
O1 Gd1 O12' C47' -125.8(11)
O9 Gd1 O12' C47' 35.4(9)
O3 Gd1 O12' C47' 162.9(8)
O13' Gd1 O12' C47' -42.4(9)
O14 Gd1 O12' C47' -113.4(7)
O12 Gd1 O12' C47' -51.2(8)
O10 Gd1 O12' C47' 90.1(8)
O11 Gd1 O12' C47' 15.8(8)
O11' Gd1 O12' C47' 21.9(8)
O14' Gd1 O12' C47' -113.7(9)
O13 Gd1 O13' C50' -63.6(9)
O1 Gd1 O13' C50' 76.4(9)
O9 Gd1 O13' C50' 154.1(9)
O12' Gd1 O13' C50' -64.3(10)
O3 Gd1 O13' C50' 16.0(16)
O14 Gd1 O13' C50' 6.2(8)
O12 Gd1 O13' C50' 30(4)
O10 Gd1 O13' C50' -155.8(7)
O11 Gd1 O13' C50' -127.2(11)
O11' Gd1 O13' C50' -131.6(10)
O14' Gd1 O13' C50' 3.2(11)
O13 Gd1 O14' C52' 100.5(9)
O1 Gd1 O14' C52' -87.5(8)
O9 Gd1 O14' C52' -50.0(11)
O12' Gd1 O14' C52' 100.4(9)
O3 Gd1 O14' C52' -177.2(8)
O13' Gd1 O14' C52' -2.7(9)
O14 Gd1 O14' C52' -73(13)
O12 Gd1 O14' C52' -6.9(6)
O10 Gd1 O14' C52' 148.3(7)
O11 Gd1 O14' C52' 46.8(9)
O11' Gd1 O14' C52' 48.6(10)
Gd1 O11' C45' C46' 18.0(7)
Gd1 O11' C45' C44' -162.0(7)
F9' C44' C45' O11' -31.0(11)
F7' C44' C45' O11' -151.2(10)
F8' C44' C45' O11' 88.8(10)
F9' C44' C45' C46' 149.0(11)
F7' C44' C45' C46' 28.8(10)
F8' C44' C45' C46' -91.2(10)
O11' C45' C46' C47' 0.00(3)
C44' C45' C46' C47' 180.000(15)
Gd1 O12' C47' C46' -18.1(6)
Gd1 O12' C47' C48' 161.9(6)
C45' C46' C47' O12' 0.00(3)
C45' C46' C47' C48' 180.000(18)
O12' C47' C48' F11' 45.2(9)
C46' C47' C48' F11' -134.8(9)
O12' C47' C48' F10' 166.8(9)
C46' C47' C48' F10' -13.2(9)
O12' C47' C48' F12' -74.4(9)
C46' C47' C48' F12' 105.6(9)
Gd1 O13' C50' C51' -2.6(9)
Gd1 O13' C50' C49' 177.4(9)
F14' C49' C50' O13' -51.4(11)
F13' C49' C50' O13' -171.9(11)
F15' C49' C50' O13' 68.6(10)
F14' C49' C50' C51' 128.6(11)
F13' C49' C50' C51' 8.1(11)
F15' C49' C50' C51' -111.4(10)
O13' C50' C51' C52' 0.00(3)
C49' C50' C51' C52' 180.000(16)
Gd1 O14' C52' C51' 2.2(7)
Gd1 O14' C52' C53' -177.8(7)
C50' C51' C52' O14' 0.00(3)
C50' C51' C52' C53' 180.000(18)
O14' C52' C53' F18' -43.4(12)
C51' C52' C53' F18' 136.6(12)
O14' C52' C53' F17' 76.9(12)
C51' C52' C53' F17' -103.1(12)
O14' C52' C53' F16' -163.6(12)
C51' C52' C53' F16' 16.4(12)
C70 C71 C72 C73 178(5)
C71 C72 C73 C74 170(4)
C72 C73 C74 C75 -177(4)
C73 C74 C75 C76 -177(5)
